data_4314971
loop_
_publ_author_name
'Shigehisa Akine'
'Satoko Kagiyama'
'Tatsuya Nabeshima'

_publ_contact_author_address
;
Tsukuba, Ibaraki 305-8571, Japan
;
_publ_contact_author_email akine@chem.tsukuba.ac.jp
_publ_contact_author_fax +81-29-853-4527
_publ_contact_author_name 'Shigehisa Akine'
_publ_contact_author_phone +81-29-853-4527
_publ_section_title
;
 Modulation of Multimetal Complexation Behavior of Tetraoxime Ligand by
 Covalent Transformation of Olefinic Functionalities
;
_journal_name_full 'Inorganic Chemistry'
_journal_page_first 2141
_journal_page_last 2152
_journal_paper_doi 10.1021/ic9019926
_journal_volume 49
_journal_year 2010
_chemical_formula_moiety C68H76Cl12N8O23Zn3
_chemical_formula_sum 'C68 H76 Cl12 N8 O23 Zn3'
_chemical_formula_weight 1994.88
_chemical_name_common '[(HL)2Zn3(MeOH)2(H2O)](CH2Cl2)6'
_chemical_name_systematic
; 
 ? 
;
_space_group_IT_number 2
_symmetry_cell_setting triclinic
_symmetry_space_group_name_Hall '-P 1'
_symmetry_space_group_name_H-M 'P -1'
_atom_sites_solution_hydrogens geom
_atom_sites_solution_primary direct
_atom_sites_solution_secondary difmap
_audit_creation_method SHELXL-97
_cell_angle_alpha 97.886(12)
_cell_angle_beta 110.375(13)
_cell_angle_gamma 112.294(13)
_cell_formula_units_Z 2
_cell_length_a 16.165(6)
_cell_length_b 17.405(5)
_cell_length_c 17.591(5)
_cell_measurement_reflns_used 32622
_cell_measurement_temperature 120
_cell_measurement_theta_max 25.00
_cell_measurement_theta_min 2.97
_cell_volume 4081(2)
_computing_cell_refinement 'Rapid AUTO (Rigaku Corp.)'
_computing_data_collection 'Rapid AUTO (Rigaku Corp.)'
_computing_data_reduction 'Rapid AUTO (Rigaku Corp.)'
_computing_molecular_graphics ORTEP-3
_computing_publication_material ORTEP-3
_computing_structure_refinement 'SHELXL-97 (Sheldrick, 1997)'
_computing_structure_solution 'DIRDIF99 (Beurskens et al., 1999)'
_diffrn_ambient_temperature 120
_diffrn_measured_fraction_theta_full 0.996
_diffrn_measured_fraction_theta_max 0.996
_diffrn_measurement_device_type 'Rigaku R-AXIS Rapid'
_diffrn_measurement_method IP
_diffrn_radiation_monochromator graphite
_diffrn_radiation_source 'fine-focus sealed tube'
_diffrn_radiation_type MoK\a
_diffrn_radiation_wavelength 0.71069
_diffrn_reflns_av_R_equivalents 0.1255
_diffrn_reflns_av_sigmaI/netI 0.1789
_diffrn_reflns_limit_h_max 19
_diffrn_reflns_limit_h_min -19
_diffrn_reflns_limit_k_max 20
_diffrn_reflns_limit_k_min -20
_diffrn_reflns_limit_l_max 20
_diffrn_reflns_limit_l_min -19
_diffrn_reflns_number 32622
_diffrn_reflns_theta_full 25.00
_diffrn_reflns_theta_max 25.00
_diffrn_reflns_theta_min 2.97
_diffrn_standards_decay_% 0
_diffrn_standards_interval_count 0
_diffrn_standards_interval_time 0
_diffrn_standards_number 0
_exptl_absorpt_coefficient_mu 1.345
_exptl_absorpt_correction_T_max 0.9358
_exptl_absorpt_correction_T_min 0.4991
_exptl_absorpt_correction_type multi-scan
_exptl_absorpt_process_details 'Rapid AUTO (Rigaku Corp.)'
_exptl_crystal_colour yellow
_exptl_crystal_density_diffrn 1.623
_exptl_crystal_density_method 'not measured'
_exptl_crystal_description prismatic
_exptl_crystal_F_000 2036
_exptl_crystal_size_max 0.60
_exptl_crystal_size_mid 0.10
_exptl_crystal_size_min 0.05
_refine_diff_density_max 1.008
_refine_diff_density_min -0.883
_refine_diff_density_rms 0.115
_refine_ls_extinction_method none
_refine_ls_goodness_of_fit_ref 1.118
_refine_ls_hydrogen_treatment mixed
_refine_ls_matrix_type full
_refine_ls_number_parameters 1378
_refine_ls_number_reflns 14302
_refine_ls_number_restraints 637
_refine_ls_restrained_S_all 1.115
_refine_ls_R_factor_all 0.1845
_refine_ls_R_factor_gt 0.0992
_refine_ls_shift/su_max 0.000
_refine_ls_shift/su_mean 0.000
_refine_ls_structure_factor_coef Fsqd
_refine_ls_weighting_details 'calc w=1/[\s^2^(Fo^2^)+(0.0414P)^2^+13.8843P] where P=(Fo^2^+2Fc^2^)/3'
_refine_ls_weighting_scheme calc
_refine_ls_wR_factor_gt 0.2114
_refine_ls_wR_factor_ref 0.2553
_reflns_number_gt 6752
_reflns_number_total 14302
_reflns_threshold_expression >2sigma(I)
_cod_data_source_file ic9019926_si_001_07.cif
_cod_data_source_block trans-L2Zn3
_cod_database_code 4314971

loop_
_symmetry_equiv_pos_as_xyz
'x, y, z'
'-x, -y, -z'

loop_
_atom_site_label
_atom_site_type_symbol
_atom_site_fract_x
_atom_site_fract_y
_atom_site_fract_z
_atom_site_U_iso_or_equiv
_atom_site_adp_type
_atom_site_occupancy
_atom_site_symmetry_multiplicity
_atom_site_calc_flag
_atom_site_refinement_flags
_atom_site_disorder_assembly
_atom_site_disorder_group
Zn1 Zn 0.58031(9) 0.18946(7) 0.10045(7) 0.0504(3) Uani 1 1 d . . .
Zn2 Zn 0.55193(9) 0.14400(7) 0.28150(6) 0.0472(3) Uani 1 1 d . . .
Zn3 Zn 0.56117(10) 0.19283(7) 0.48711(7) 0.0560(4) Uani 1 1 d . . .
C1 C 0.6526(8) 0.3945(6) 0.0863(6) 0.054(3) Uani 1 1 d . . .
C2 C 0.6741(8) 0.3817(6) 0.1670(6) 0.059(3) Uani 1 1 d . . .
C3 C 0.7326(8) 0.4555(6) 0.2376(6) 0.055(3) Uani 1 1 d . . .
C4 C 0.7708(8) 0.5367(6) 0.2301(8) 0.069(3) Uani 1 1 d . . .
H1 H 0.8125 0.5860 0.2799 0.083 Uiso 1 1 calc R . .
C5 C 0.7493(9) 0.5483(7) 0.1505(8) 0.075(4) Uani 1 1 d . . .
H2 H 0.7742 0.6054 0.1455 0.090 Uiso 1 1 calc R . .
C6 C 0.6930(8) 0.4780(6) 0.0802(7) 0.064(3) Uani 1 1 d . . .
H3 H 0.6807 0.4857 0.0257 0.077 Uiso 1 1 calc R . .
O1 O 0.6395(6) 0.3049(4) 0.1776(4) 0.065(2) Uani 1 1 d . . .
O2 O 0.7497(6) 0.4386(4) 0.3129(4) 0.072(2) Uani 1 1 d . . .
C7 C 0.5952(8) 0.3248(7) 0.0093(7) 0.063(3) Uani 1 1 d . . .
H4 H 0.5836 0.3407 -0.0416 0.076 Uiso 1 1 calc R . .
N1 N 0.5572(7) 0.2435(5) -0.0005(5) 0.058(2) Uani 1 1 d . . .
O3 O 0.5018(6) 0.1943(4) -0.0878(4) 0.069(2) Uani 1 1 d . . .
C8 C 0.4812(8) 0.1068(6) -0.0988(6) 0.058(3) Uani 1 1 d . . .
H5 H 0.4229 0.0704 -0.1543 0.070 Uiso 1 1 calc R . .
H6 H 0.4630 0.0887 -0.0535 0.070 Uiso 1 1 calc R . .
C9 C 0.5646(9) 0.0895(6) -0.0961(6) 0.064(3) Uani 1 1 d . . .
H7 H 0.5460 0.0277 -0.0991 0.077 Uiso 1 1 calc R . .
H8 H 0.5748 0.0977 -0.1473 0.077 Uiso 1 1 calc R . .
O4 O 0.6570(5) 0.1439(4) -0.0216(4) 0.0545(17) Uani 1 1 d . . .
N2 N 0.6458(6) 0.1292(5) 0.0526(5) 0.051(2) Uani 1 1 d . . .
C10 C 0.7117(8) 0.1091(6) 0.0952(5) 0.053(3) Uani 1 1 d . . .
H9 H 0.7546 0.1036 0.0715 0.064 Uiso 1 1 calc R . .
C11 C 0.7266(7) 0.0941(6) 0.1763(6) 0.050(2) Uani 1 1 d . . .
C12 C 0.6748(8) 0.1068(6) 0.2193(6) 0.050(2) Uani 1 1 d . . .
C13 C 0.6908(8) 0.0839(6) 0.2971(6) 0.049(2) Uani 1 1 d . . .
C14 C 0.7602(9) 0.0550(7) 0.3275(6) 0.063(3) Uani 1 1 d . . .
C15 C 0.8136(9) 0.0458(9) 0.2826(7) 0.081(4) Uani 1 1 d . . .
H10 H 0.8612 0.0253 0.3035 0.097 Uiso 1 1 calc R . .
C16 C 0.7973(9) 0.0658(8) 0.2099(6) 0.071(3) Uani 1 1 d . . .
H11 H 0.8351 0.0606 0.1803 0.086 Uiso 1 1 calc R . .
O5 O 0.6080(4) 0.1350(4) 0.1937(3) 0.0431(15) Uani 1 1 d . . .
O6 O 0.6394(5) 0.0966(4) 0.3377(3) 0.0461(15) Uani 1 1 d . . .
C17 C 0.7734(8) 0.0338(7) 0.4062(6) 0.063(3) Uani 1 1 d . . .
H12 H 0.7292 0.0333 0.4305 0.076 Uiso 1 1 calc R . .
N3 N 0.8433(8) 0.0157(7) 0.4431(5) 0.076(3) Uani 1 1 d . . .
O7 O 0.8377(6) -0.0045(6) 0.5166(4) 0.081(2) Uani 1 1 d U . .
C18 C 0.9247(10) -0.0108(9) 0.5625(7) 0.084(3) Uani 1 1 d U . .
H13 H 0.9381 -0.0443 0.5221 0.101 Uiso 1 1 calc R . .
H14 H 0.9135 -0.0437 0.6027 0.101 Uiso 1 1 calc R . .
C19 C 1.0142(10) 0.0769(10) 0.6118(7) 0.089(3) Uani 1 1 d U . .
H15 H 1.0754 0.0697 0.6307 0.107 Uiso 1 1 calc R . .
H16 H 1.0181 0.1148 0.5747 0.107 Uiso 1 1 calc R . .
O8 O 1.0072(7) 0.1159(7) 0.6828(5) 0.097(3) Uani 1 1 d U . .
N4 N 1.0017(7) 0.1921(7) 0.6777(6) 0.079(2) Uani 1 1 d U . .
C20 C 0.9954(9) 0.2271(9) 0.7414(7) 0.081(3) Uani 1 1 d U . .
H17 H 0.9988 0.2011 0.7858 0.098 Uiso 1 1 calc R . .
C21 C 0.9833(9) 0.3040(9) 0.7498(7) 0.082(3) Uani 1 1 d U . .
C22 C 0.9794(9) 0.3464(8) 0.6873(7) 0.082(3) Uani 1 1 d U . .
C23 C 0.9618(11) 0.4184(9) 0.6952(9) 0.096(3) Uani 1 1 d U . .
C24 C 0.9501(13) 0.4494(10) 0.7642(10) 0.119(4) Uani 1 1 d U . .
H18 H 0.9400 0.4997 0.7702 0.143 Uiso 1 1 calc R . .
C25 C 0.9531(14) 0.4080(10) 0.8241(10) 0.123(5) Uani 1 1 d U . .
H19 H 0.9432 0.4288 0.8714 0.147 Uiso 1 1 calc R . .
C26 C 0.9695(12) 0.3391(10) 0.8178(8) 0.106(4) Uani 1 1 d U . .
H20 H 0.9720 0.3124 0.8616 0.127 Uiso 1 1 calc R . .
O9 O 0.9931(6) 0.3187(5) 0.6196(4) 0.081(2) Uani 1 1 d U . .
H21 H 0.9995 0.2732 0.6209 0.122 Uiso 1 1 calc R . .
O10 O 0.9576(9) 0.4519(6) 0.6282(6) 0.120(3) Uani 1 1 d U . .
C27 C 0.8973(11) 0.4922(11) 0.6076(9) 0.117(5) Uani 1 1 d U . .
H22 H 0.9265 0.5477 0.6534 0.141 Uiso 1 1 calc R . .
H23 H 0.8309 0.4541 0.6026 0.141 Uiso 1 1 calc R . .
C28 C 0.8876(13) 0.5100(10) 0.5261(10) 0.128(6) Uani 1 1 d U . .
H24 H 0.9471 0.5535 0.5292 0.154 Uiso 1 1 calc R . .
C29 C 0.8222(13) 0.4815(9) 0.4603(8) 0.126(6) Uani 1 1 d U . .
H25 H 0.7647 0.4315 0.4521 0.151 Uiso 1 1 calc R . .
C30 C 0.8172(10) 0.5134(7) 0.3870(7) 0.091(4) Uani 1 1 d U . .
H26 H 0.7925 0.5575 0.3877 0.110 Uiso 1 1 calc R . .
H27 H 0.8836 0.5404 0.3878 0.110 Uiso 1 1 calc R . .
C31 C 0.6528(9) 0.3968(6) 0.6109(7) 0.066(3) Uani 1 1 d . . .
C32 C 0.6158(9) 0.3792(6) 0.5239(7) 0.064(3) Uani 1 1 d . . .
C33 C 0.6080(10) 0.4472(6) 0.4903(8) 0.072(3) Uani 1 1 d . A .
C34 C 0.6399(10) 0.5279(7) 0.5442(8) 0.079(4) Uani 1 1 d . . .
H28 H 0.6351 0.5731 0.5211 0.095 Uiso 1 1 calc R . .
C35 C 0.6792(10) 0.5445(7) 0.6319(8) 0.088(4) Uani 1 1 d . . .
H29 H 0.7020 0.6009 0.6686 0.106 Uiso 1 1 calc R . .
C36 C 0.6850(9) 0.4803(7) 0.6647(7) 0.070(3) Uani 1 1 d . . .
H30 H 0.7110 0.4914 0.7247 0.084 Uiso 1 1 calc R . .
O11 O 0.5910(6) 0.3049(4) 0.4704(4) 0.067(2) Uani 1 1 d . . .
O12 O 0.5740(6) 0.4262(4) 0.4052(4) 0.075(2) Uani 1 1 d U . .
C37 C 0.6638(8) 0.3350(7) 0.6534(7) 0.067(3) Uani 1 1 d . . .
H31 H 0.6963 0.3559 0.7140 0.080 Uiso 1 1 calc R . .
N5 N 0.6346(7) 0.2554(5) 0.6187(5) 0.061(2) Uani 1 1 d . . .
O13 O 0.6599(6) 0.2158(4) 0.6824(4) 0.071(2) Uani 1 1 d . . .
C38 C 0.6176(8) 0.1252(6) 0.6473(6) 0.061(3) Uani 1 1 d . . .
H32 H 0.6564 0.1026 0.6863 0.073 Uiso 1 1 calc R . .
H33 H 0.6216 0.1119 0.5925 0.073 Uiso 1 1 calc R . .
C39 C 0.5106(9) 0.0789(7) 0.6319(7) 0.069(3) Uani 1 1 d . . .
H34 H 0.4832 0.0162 0.6019 0.083 Uiso 1 1 calc R . .
H35 H 0.5081 0.0837 0.6877 0.083 Uiso 1 1 calc R . .
O14 O 0.4482(6) 0.1119(5) 0.5829(4) 0.068(2) Uani 1 1 d . . .
N6 N 0.4471(7) 0.1030(5) 0.5005(5) 0.056(2) Uani 1 1 d . . .
C40 C 0.3560(9) 0.0611(7) 0.4443(7) 0.061(3) Uani 1 1 d . . .
H36 H 0.3064 0.0407 0.4640 0.073 Uiso 1 1 calc R . .
C41 C 0.3236(8) 0.0427(6) 0.3537(6) 0.052(2) Uani 1 1 d . . .
C42 C 0.3897(8) 0.0749(6) 0.3172(6) 0.050(2) Uani 1 1 d . . .
C43 C 0.3493(8) 0.0468(6) 0.2265(6) 0.047(2) Uani 1 1 d . . .
C44 C 0.2493(8) -0.0047(7) 0.1779(6) 0.060(3) Uani 1 1 d . A .
C45 C 0.1855(9) -0.0321(8) 0.2156(7) 0.074(3) Uani 1 1 d . . .
H37 H 0.1160 -0.0658 0.1812 0.088 Uiso 1 1 calc R . .
C46 C 0.2225(9) -0.0106(8) 0.3015(7) 0.072(3) Uani 1 1 d . . .
H38 H 0.1787 -0.0322 0.3268 0.086 Uiso 1 1 calc R . .
O15 O 0.4851(5) 0.1235(4) 0.3634(3) 0.0474(15) Uani 1 1 d . . .
O16 O 0.4143(5) 0.0768(4) 0.1956(4) 0.0519(16) Uani 1 1 d . . .
C47 C 0.2142(9) -0.0303(8) 0.0855(6) 0.077(3) Uani 1 1 d U . .
H39 H 0.2589 -0.0274 0.0610 0.092 Uiso 0.67(2) 1 calc PR A 1
H40 H 0.2570 -0.0040 0.0607 0.092 Uiso 0.33(2) 1 calc PR A 2
N7 N 0.1205(17) -0.0571(12) 0.0372(14) 0.065(5) Uani 0.67(2) 1 d PU A 1
O17 O 0.1129(11) -0.0751(12) -0.0464(8) 0.066(4) Uani 0.67(2) 1 d PU A 1
C48 C 0.0063(18) -0.1121(16) -0.1029(13) 0.075(5) Uani 0.67(2) 1 d PU A 1
H41 H -0.0085 -0.1509 -0.1576 0.090 Uiso 0.67(2) 1 calc PR A 1
H42 H -0.0320 -0.1484 -0.0765 0.090 Uiso 0.67(2) 1 calc PR A 1
C49 C -0.0276(15) -0.0467(17) -0.1205(13) 0.074(5) Uani 0.67(2) 1 d PU A 1
H43 H -0.1007 -0.0757 -0.1545 0.089 Uiso 0.67(2) 1 calc PR A 1
H44 H -0.0107 -0.0055 -0.0663 0.089 Uiso 0.67(2) 1 calc PR A 1
O18 O 0.0187(14) -0.0016(15) -0.1656(10) 0.082(5) Uani 0.67(2) 1 d PU A 1
N8 N 0.0930(16) 0.0836(15) -0.1153(12) 0.080(5) Uani 0.67(2) 1 d PU A 1
C50 C 0.1467(19) 0.1230(19) -0.1497(13) 0.064(5) Uani 0.67(2) 1 d PU A 1
H45 H 0.1318 0.0929 -0.2057 0.076 Uiso 0.67(2) 1 calc PR A 1
C51 C 0.2247(18) 0.2060(16) -0.1117(12) 0.067(5) Uani 0.67(2) 1 d PU A 1
C52 C 0.250(2) 0.2558(17) -0.0316(12) 0.061(4) Uani 0.67(2) 1 d PU A 1
C53 C 0.334(2) 0.3347(14) 0.0072(13) 0.065(4) Uani 0.67(2) 1 d PU A 1
C54 C 0.3944(17) 0.3666(14) -0.0336(12) 0.066(4) Uani 0.67(2) 1 d PU A 1
H46 H 0.4538 0.4204 -0.0066 0.079 Uiso 0.67(2) 1 calc PR A 1
C55 C 0.3626(18) 0.3153(15) -0.1155(13) 0.070(4) Uani 0.67(2) 1 d PU A 1
H47 H 0.3999 0.3361 -0.1463 0.083 Uiso 0.67(2) 1 calc PR A 1
C56 C 0.281(2) 0.2373(16) -0.1531(15) 0.071(6) Uani 0.67(2) 1 d PU A 1
H48 H 0.2626 0.2037 -0.2090 0.085 Uiso 0.67(2) 1 calc PR A 1
O19 O 0.1960(13) 0.2279(13) 0.0113(10) 0.074(4) Uani 0.67(2) 1 d PU A 1
H49 H 0.1439 0.1816 -0.0207 0.111 Uiso 0.67(2) 1 calc PR A 1
O20 O 0.3593(17) 0.3766(13) 0.0872(10) 0.082(5) Uani 0.67(2) 1 d PU A 1
C57 C 0.4548(19) 0.4482(14) 0.1346(13) 0.071(5) Uani 0.67(2) 1 d PU A 1
H50 H 0.4589 0.4990 0.1139 0.085 Uiso 0.67(2) 1 calc PR A 1
H51 H 0.5060 0.4328 0.1293 0.085 Uiso 0.67(2) 1 calc PR A 1
C58 C 0.470(2) 0.4693(15) 0.2266(14) 0.073(6) Uani 0.67(2) 1 d PU A 1
H52 H 0.4269 0.4851 0.2421 0.088 Uiso 0.67(2) 1 calc PR A 1
C59 C 0.5452(17) 0.4654(14) 0.2844(14) 0.054(5) Uani 0.67(2) 1 d PU A 1
H53 H 0.5826 0.4420 0.2673 0.065 Uiso 0.67(2) 1 calc PR A 1
C60 C 0.572(2) 0.4974(15) 0.3769(12) 0.062(5) Uani 0.67(2) 1 d PU A 1
H54 H 0.6374 0.5498 0.4072 0.075 Uiso 0.67(2) 1 calc PR A 1
H55 H 0.5210 0.5115 0.3852 0.075 Uiso 0.67(2) 1 calc PR A 1
N9 N 0.115(4) -0.095(2) 0.034(3) 0.059(8) Uani 0.33(2) 1 d PU A 2
O21 O 0.1007(18) -0.1178(15) -0.0461(16) 0.039(5) Uani 0.33(2) 1 d PU A 2
C61 C -0.002(3) -0.156(2) -0.102(3) 0.055(7) Uani 0.33(2) 1 d PU A 2
H56 H -0.0379 -0.1970 -0.0773 0.066 Uiso 0.33(2) 1 calc PR A 2
H57 H -0.0120 -0.1920 -0.1564 0.066 Uiso 0.33(2) 1 calc PR A 2
C62 C -0.049(3) -0.101(3) -0.122(2) 0.062(8) Uani 0.33(2) 1 d PU A 2
H58 H -0.1210 -0.1371 -0.1570 0.074 Uiso 0.33(2) 1 calc PR A 2
H59 H -0.0374 -0.0621 -0.0688 0.074 Uiso 0.33(2) 1 calc PR A 2
O22 O -0.005(2) -0.050(2) -0.1682(19) 0.064(8) Uani 0.33(2) 1 d PU A 2
N10 N 0.063(3) 0.037(3) -0.121(3) 0.055(7) Uani 0.33(2) 1 d PU A 2
C63 C 0.111(3) 0.074(3) -0.160(3) 0.053(7) Uani 0.33(2) 1 d PU A 2
H60 H 0.0986 0.0393 -0.2138 0.064 Uiso 0.33(2) 1 calc PR A 2
C64 C 0.186(4) 0.165(3) -0.127(3) 0.049(7) Uani 0.33(2) 1 d PU A 2
C65 C 0.211(3) 0.212(3) -0.047(2) 0.048(7) Uani 0.33(2) 1 d PU A 2
C66 C 0.294(3) 0.297(3) -0.011(3) 0.049(7) Uani 0.33(2) 1 d PU A 2
C67 C 0.342(3) 0.327(2) -0.062(2) 0.044(6) Uani 0.33(2) 1 d PU A 2
H61 H 0.3963 0.3834 -0.0405 0.053 Uiso 0.33(2) 1 calc PR A 2
C68 C 0.309(4) 0.274(3) -0.143(3) 0.059(10) Uani 0.33(2) 1 d PU A 2
H62 H 0.3408 0.2961 -0.1773 0.071 Uiso 0.33(2) 1 calc PR A 2
C69 C 0.236(3) 0.193(3) -0.175(2) 0.049(7) Uani 0.33(2) 1 d PU A 2
H63 H 0.2188 0.1565 -0.2293 0.059 Uiso 0.33(2) 1 calc PR A 2
O23 O 0.165(3) 0.183(2) 0.0057(19) 0.070(8) Uani 0.33(2) 1 d PU A 2
H64 H 0.1122 0.1359 -0.0230 0.104 Uiso 0.33(2) 1 calc PR A 2
O24 O 0.319(2) 0.340(2) 0.070(2) 0.067(7) Uani 0.33(2) 1 d PU A 2
C70 C 0.410(4) 0.409(3) 0.112(3) 0.056(8) Uani 0.33(2) 1 d PU A 2
H65 H 0.4104 0.4554 0.0852 0.068 Uiso 0.33(2) 1 calc PR A 2
H66 H 0.4576 0.3903 0.1018 0.068 Uiso 0.33(2) 1 calc PR A 2
C71 C 0.446(3) 0.444(3) 0.197(3) 0.058(9) Uani 0.33(2) 1 d PU A 2
H67 H 0.4130 0.4742 0.2120 0.070 Uiso 0.33(2) 1 calc PR A 2
C72 C 0.511(4) 0.445(3) 0.257(3) 0.059(11) Uani 0.33(2) 1 d PU A 2
H68 H 0.5410 0.4118 0.2413 0.070 Uiso 0.33(2) 1 calc PR A 2
C73 C 0.553(4) 0.485(3) 0.344(3) 0.063(10) Uani 0.33(2) 1 d PU A 2
H69 H 0.5086 0.5063 0.3564 0.075 Uiso 0.33(2) 1 calc PR A 2
H70 H 0.6170 0.5375 0.3609 0.075 Uiso 0.33(2) 1 calc PR A 2
O25 O 0.4355(5) 0.1222(4) 0.0710(4) 0.0537(17) Uani 1 1 d D . .
H71 H 0.420(8) 0.107(7) 0.110(5) 0.080 Uiso 1 1 d D . .
C74 C 0.3673(10) 0.1563(9) 0.0359(7) 0.085(4) Uani 1 1 d . . .
H72 H 0.3883 0.2123 0.0761 0.127 Uiso 1 1 calc R . .
H73 H 0.3004 0.1149 0.0258 0.127 Uiso 1 1 calc R . .
H74 H 0.3669 0.1648 -0.0182 0.127 Uiso 1 1 calc R . .
O26 O 0.6664(5) 0.1575(4) 0.4871(4) 0.0586(18) Uani 1 1 d D . .
H75 H 0.639(8) 0.126(6) 0.435(2) 0.088 Uiso 1 1 d D . .
C75 C 0.7699(8) 0.2158(9) 0.5369(7) 0.107(5) Uani 1 1 d . . .
H76 H 0.7907 0.2617 0.5111 0.160 Uiso 1 1 calc R . .
H77 H 0.8082 0.1833 0.5389 0.160 Uiso 1 1 calc R . .
H78 H 0.7818 0.2424 0.5950 0.160 Uiso 1 1 calc R . .
O27 O 0.5999(7) 0.2704(5) 0.3174(5) 0.071(2) Uani 1 1 d D . .
H79 H 0.624(8) 0.301(7) 0.290(6) 0.107 Uiso 1 1 d D . .
H80 H 0.609(10) 0.290(8) 0.369(3) 0.107 Uiso 1 1 d D . .
Cl1 Cl 0.8817(5) 0.2955(4) 0.3717(4) 0.200(3) Uani 1 1 d . . .
Cl2 Cl 0.9075(6) 0.3091(3) 0.2198(4) 0.219(3) Uani 1 1 d . . .
C76 C 0.8534(11) 0.3278(10) 0.2850(11) 0.115(5) Uani 1 1 d . . .
H81 H 0.8741 0.3912 0.3035 0.138 Uiso 1 1 calc R . .
H82 H 0.7803 0.2974 0.2510 0.138 Uiso 1 1 calc R . .
Cl3 Cl 0.5142(9) 0.3424(7) 0.7724(7) 0.136(4) Uani 0.40 1 d PDU B 1
Cl4 Cl 0.3647(13) 0.1664(8) 0.7089(12) 0.231(10) Uani 0.40 1 d PDU B 1
C77 C 0.4887(19) 0.2374(14) 0.745(3) 0.128(9) Uani 0.40 1 d PDU B 1
H83 H 0.5278 0.2258 0.7957 0.154 Uiso 0.40 1 calc PR B 1
H84 H 0.5099 0.2260 0.7005 0.154 Uiso 0.40 1 calc PR B 1
Cl5 Cl 0.3972(7) 0.2904(5) 0.5497(5) 0.087(2) Uani 0.40 1 d PDU C 3
Cl6 Cl 0.2679(14) 0.2668(11) 0.6337(11) 0.177(9) Uani 0.40 1 d PDU C 3
C78 C 0.303(2) 0.2212(17) 0.568(2) 0.128(9) Uani 0.40 1 d PDU C 3
H85 H 0.2445 0.1866 0.5125 0.154 Uiso 0.40 1 calc PR C 3
H86 H 0.3241 0.1797 0.5922 0.154 Uiso 0.40 1 calc PR C 3
Cl7 Cl 0.4739(14) 0.2591(11) 0.7444(9) 0.079(5) Uani 0.20 1 d PDU D 2
Cl8 Cl 0.3114(14) 0.2816(15) 0.6398(17) 0.096(8) Uani 0.20 1 d PDU D 2
C79 C 0.405(3) 0.256(4) 0.6419(18) 0.091(9) Uani 0.20 1 d PDU D 2
H87 H 0.4493 0.2987 0.6237 0.109 Uiso 0.20 1 calc PR D 2
H88 H 0.3764 0.1973 0.6016 0.109 Uiso 0.20 1 calc PR D 2
Cl9 Cl 0.0975(10) 0.1994(8) 0.3398(5) 0.210(5) Uani 0.65 1 d PDU E 1
Cl10 Cl 0.0612(14) 0.2442(10) 0.4816(8) 0.265(7) Uani 0.65 1 d PDU E 1
C80 C 0.104(3) 0.2822(15) 0.4083(17) 0.160(7) Uani 0.65 1 d PDU E 1
H89 H 0.0622 0.3071 0.3760 0.192 Uiso 0.65 1 calc PR E 1
H90 H 0.1730 0.3290 0.4393 0.192 Uiso 0.65 1 calc PR E 1
Cl11 Cl 0.1394(16) 0.2648(10) 0.5075(11) 0.173(7) Uani 0.35 1 d PDU F 2
Cl12 Cl 0.058(2) 0.2604(18) 0.3309(12) 0.246(9) Uani 0.35 1 d PDU F 2
C81 C 0.036(4) 0.209(4) 0.405(2) 0.235(13) Uani 0.35 1 d PDU F 2
H91 H 0.0241 0.1480 0.3858 0.282 Uiso 0.35 1 calc PR F 2
H92 H -0.0241 0.2078 0.4083 0.282 Uiso 0.35 1 calc PR F 2
Cl13 Cl 0.3044(15) 0.2403(9) 0.2377(10) 0.202(7) Uani 0.55 1 d PDU G 1
Cl14 Cl 0.3349(11) 0.2488(7) 0.4135(9) 0.196(5) Uani 0.55 1 d PDU G 1
C82 C 0.388(2) 0.273(4) 0.3421(16) 0.226(13) Uani 0.55 1 d PDU G 1
H93 H 0.4315 0.3364 0.3606 0.271 Uiso 0.55 1 calc PR G 1
H94 H 0.4314 0.2437 0.3459 0.271 Uiso 0.55 1 calc PR G 1
Cl15 Cl 0.2364(19) 0.2106(14) 0.3359(13) 0.269(10) Uani 0.45 1 d PDU H 2
Cl16 Cl 0.2842(17) 0.2496(19) 0.2021(11) 0.293(18) Uani 0.45 1 d PDU H 2
C83 C 0.341(2) 0.251(4) 0.311(2) 0.171(11) Uani 0.45 1 d PDU H 2
H95 H 0.3911 0.3105 0.3487 0.205 Uiso 0.45 1 calc PR H 2
H96 H 0.3728 0.2118 0.3150 0.205 Uiso 0.45 1 calc PR H 2
Cl17 Cl 0.1102(8) 0.3452(5) 0.1712(5) 0.169(4) Uani 0.60 1 d PDU I 1
Cl18 Cl 0.1897(9) 0.4610(8) 0.0863(7) 0.171(4) Uani 0.60 1 d PDU I 1
C84 C 0.138(3) 0.3535(14) 0.0837(17) 0.169(8) Uani 0.60 1 d PDU I 1
H97 H 0.1859 0.3300 0.0856 0.203 Uiso 0.60 1 calc PR I 1
H98 H 0.0772 0.3185 0.0298 0.203 Uiso 0.60 1 calc PR I 1
Cl19 Cl 0.2806(13) 0.5499(9) 0.1153(7) 0.192(7) Uani 0.40 1 d PDU J 2
Cl20 Cl 0.0904(14) 0.4137(15) 0.0794(14) 0.250(9) Uani 0.40 1 d PDU . 2
C85 C 0.171(3) 0.458(3) 0.035(2) 0.183(11) Uani 0.40 1 d PDU J 2
H99 H 0.1394 0.4767 -0.0134 0.220 Uiso 0.40 1 calc PR J 2
H100 H 0.1889 0.4141 0.0124 0.220 Uiso 0.40 1 calc PR J 2
Cl21 Cl 0.1319(18) 0.6172(9) -0.0133(11) 0.260(10) Uani 0.50 1 d PDU K 1
Cl22 Cl 0.1888(14) 0.7826(8) 0.1032(11) 0.256(8) Uani 0.50 1 d PDU K 1
C86 C 0.221(3) 0.699(3) 0.086(3) 0.220(12) Uani 0.50 1 d PDU K 1
H101 H 0.2252 0.6728 0.1324 0.264 Uiso 0.50 1 calc PR K 1
H102 H 0.2872 0.7236 0.0855 0.264 Uiso 0.50 1 calc PR K 1
Cl23 Cl 0.2619(11) 0.7039(12) 0.1136(9) 0.267(8) Uani 0.50 1 d PDU L 2
Cl24 Cl 0.0839(12) 0.6616(16) -0.0224(9) 0.249(7) Uani 0.50 1 d PDU . 2
C87 C 0.203(2) 0.675(4) 0.0009(15) 0.191(9) Uani 0.50 1 d PDU L 2
H103 H 0.2378 0.7224 -0.0190 0.229 Uiso 0.50 1 calc PR L 2
H104 H 0.2010 0.6207 -0.0262 0.229 Uiso 0.50 1 calc PR L 2

loop_
_atom_site_aniso_label
_atom_site_aniso_U_11
_atom_site_aniso_U_22
_atom_site_aniso_U_33
_atom_site_aniso_U_23
_atom_site_aniso_U_13
_atom_site_aniso_U_12
Zn1 0.0697(8) 0.0397(6) 0.0558(6) 0.0225(5) 0.0403(6) 0.0245(6)
Zn2 0.0596(8) 0.0431(6) 0.0521(6) 0.0198(5) 0.0370(6) 0.0232(5)
Zn3 0.0781(9) 0.0379(6) 0.0552(7) 0.0156(5) 0.0427(6) 0.0170(6)
C1 0.062(7) 0.045(5) 0.068(6) 0.024(5) 0.039(5) 0.027(5)
C2 0.080(8) 0.037(5) 0.082(7) 0.026(5) 0.053(6) 0.028(5)
C3 0.061(7) 0.033(5) 0.078(7) 0.021(5) 0.047(6) 0.011(5)
C4 0.058(7) 0.037(5) 0.109(9) 0.022(6) 0.043(7) 0.012(5)
C5 0.072(8) 0.038(6) 0.110(9) 0.038(6) 0.035(7) 0.019(6)
C6 0.066(7) 0.047(6) 0.090(8) 0.034(6) 0.039(6) 0.027(6)
O1 0.098(6) 0.047(4) 0.062(4) 0.025(3) 0.055(4) 0.024(4)
O2 0.095(6) 0.033(3) 0.073(5) 0.009(3) 0.055(4) 0.003(4)
C7 0.088(9) 0.061(7) 0.090(8) 0.052(6) 0.065(7) 0.050(6)
N1 0.095(7) 0.055(5) 0.054(5) 0.026(4) 0.050(5) 0.044(5)
O3 0.115(7) 0.061(4) 0.059(4) 0.032(3) 0.045(4) 0.055(5)
C8 0.066(7) 0.050(6) 0.069(6) 0.029(5) 0.037(6) 0.028(6)
C9 0.094(9) 0.048(6) 0.046(6) 0.014(4) 0.027(6) 0.034(6)
O4 0.067(5) 0.070(4) 0.044(4) 0.028(3) 0.038(3) 0.032(4)
N2 0.069(6) 0.042(4) 0.051(5) 0.027(4) 0.037(4) 0.021(4)
C10 0.066(7) 0.055(6) 0.044(5) 0.019(4) 0.034(5) 0.023(5)
C11 0.055(6) 0.059(6) 0.057(6) 0.029(5) 0.039(5) 0.029(5)
C12 0.056(7) 0.049(5) 0.053(5) 0.022(4) 0.035(5) 0.021(5)
C13 0.060(7) 0.040(5) 0.054(6) 0.020(4) 0.035(5) 0.019(5)
C14 0.076(8) 0.088(8) 0.066(6) 0.047(6) 0.049(6) 0.052(7)
C15 0.093(10) 0.146(11) 0.076(7) 0.066(8) 0.061(7) 0.092(9)
C16 0.081(9) 0.112(9) 0.069(7) 0.052(6) 0.054(6) 0.064(8)
O5 0.048(4) 0.044(3) 0.050(3) 0.024(3) 0.031(3) 0.022(3)
O6 0.048(4) 0.055(4) 0.046(3) 0.019(3) 0.033(3) 0.023(3)
C17 0.074(8) 0.095(8) 0.064(6) 0.046(6) 0.049(6) 0.056(7)
N3 0.089(7) 0.129(8) 0.066(6) 0.064(6) 0.057(5) 0.073(7)
O7 0.088(5) 0.144(7) 0.071(5) 0.071(4) 0.060(4) 0.075(5)
C18 0.108(7) 0.143(7) 0.074(6) 0.075(4) 0.065(5) 0.093(6)
C19 0.086(5) 0.160(7) 0.087(7) 0.070(5) 0.058(6) 0.091(5)
O8 0.119(7) 0.151(6) 0.079(5) 0.067(4) 0.061(5) 0.089(6)
N4 0.058(6) 0.115(6) 0.074(5) 0.040(5) 0.034(5) 0.041(6)
C20 0.060(7) 0.115(7) 0.066(6) 0.034(5) 0.027(6) 0.036(7)
C21 0.066(8) 0.096(7) 0.066(6) 0.022(5) 0.030(6) 0.020(6)
C22 0.069(8) 0.070(6) 0.073(6) 0.016(5) 0.031(6) 0.001(5)
C23 0.099(10) 0.068(7) 0.101(7) 0.025(5) 0.056(7) 0.008(6)
C24 0.146(14) 0.094(9) 0.119(9) 0.030(7) 0.079(10) 0.038(8)
C25 0.167(15) 0.088(9) 0.122(9) 0.029(7) 0.101(11) 0.035(9)
C26 0.123(12) 0.103(9) 0.088(8) 0.026(6) 0.063(8) 0.034(8)
O9 0.067(5) 0.081(5) 0.069(4) 0.023(4) 0.029(4) 0.008(4)
O10 0.148(9) 0.103(6) 0.126(7) 0.057(5) 0.081(7) 0.048(6)
C27 0.068(10) 0.133(12) 0.104(7) 0.040(8) 0.021(7) 0.016(7)
C28 0.108(11) 0.088(10) 0.124(8) 0.047(7) 0.033(6) -0.006(8)
C29 0.147(13) 0.074(8) 0.073(6) -0.002(6) 0.049(6) -0.022(9)
C30 0.111(10) 0.058(7) 0.086(6) 0.004(5) 0.064(6) 0.008(7)
C31 0.087(9) 0.040(5) 0.081(7) 0.015(5) 0.063(7) 0.017(6)
C32 0.085(8) 0.044(6) 0.080(7) 0.020(5) 0.058(7) 0.027(6)
C33 0.107(10) 0.042(6) 0.107(9) 0.035(6) 0.085(8) 0.034(6)
C34 0.120(11) 0.044(6) 0.106(9) 0.029(6) 0.078(9) 0.040(7)
C35 0.119(12) 0.050(7) 0.108(10) 0.014(7) 0.080(9) 0.028(7)
C36 0.096(9) 0.049(6) 0.077(7) 0.016(5) 0.061(7) 0.025(6)
O11 0.108(6) 0.038(3) 0.058(4) 0.010(3) 0.055(4) 0.019(4)
O12 0.127(7) 0.054(4) 0.072(4) 0.030(3) 0.066(5) 0.046(5)
C37 0.076(8) 0.052(6) 0.065(6) 0.016(5) 0.046(6) 0.009(6)
N5 0.079(6) 0.040(5) 0.067(5) 0.024(4) 0.043(5) 0.016(4)
O13 0.094(6) 0.047(4) 0.055(4) 0.010(3) 0.035(4) 0.016(4)
C38 0.081(8) 0.053(6) 0.049(6) 0.020(4) 0.031(5) 0.028(6)
C39 0.075(8) 0.062(7) 0.068(7) 0.030(5) 0.035(6) 0.022(6)
O14 0.082(6) 0.085(5) 0.057(4) 0.035(4) 0.052(4) 0.035(4)
N6 0.069(6) 0.069(5) 0.048(5) 0.027(4) 0.041(5) 0.033(5)
C40 0.090(9) 0.062(6) 0.071(7) 0.035(5) 0.066(7) 0.040(7)
C41 0.062(7) 0.058(6) 0.055(6) 0.026(5) 0.040(5) 0.031(5)
C42 0.066(7) 0.048(5) 0.060(6) 0.024(5) 0.042(6) 0.032(5)
C43 0.066(7) 0.052(5) 0.056(6) 0.028(4) 0.046(5) 0.038(5)
C44 0.045(6) 0.081(7) 0.062(6) 0.027(5) 0.037(5) 0.024(6)
C45 0.058(7) 0.106(9) 0.064(7) 0.025(6) 0.038(6) 0.034(7)
C46 0.062(8) 0.091(8) 0.074(8) 0.025(6) 0.053(7) 0.027(7)
O15 0.048(4) 0.054(4) 0.044(3) 0.022(3) 0.027(3) 0.018(3)
O16 0.065(5) 0.056(4) 0.056(4) 0.026(3) 0.042(3) 0.031(4)
C47 0.066(5) 0.101(9) 0.054(4) 0.019(5) 0.034(4) 0.025(6)
N7 0.065(7) 0.077(13) 0.055(5) 0.017(10) 0.038(5) 0.025(12)
O17 0.071(7) 0.090(12) 0.054(4) 0.036(8) 0.039(4) 0.037(8)
C48 0.071(7) 0.087(14) 0.059(7) 0.014(9) 0.031(6) 0.028(11)
C49 0.054(10) 0.100(12) 0.064(10) 0.018(9) 0.031(8) 0.031(7)
O18 0.090(11) 0.089(10) 0.076(9) 0.022(6) 0.050(8) 0.040(6)
N8 0.074(12) 0.092(10) 0.072(10) 0.034(7) 0.027(8) 0.038(8)
C50 0.069(15) 0.075(12) 0.058(9) 0.024(5) 0.024(9) 0.047(7)
C51 0.071(12) 0.080(10) 0.060(8) 0.021(5) 0.030(8) 0.042(7)
C52 0.067(13) 0.071(13) 0.063(8) 0.024(5) 0.035(9) 0.042(6)
C53 0.083(13) 0.059(10) 0.069(7) 0.027(5) 0.035(8) 0.043(6)
C54 0.064(11) 0.067(10) 0.076(8) 0.031(6) 0.028(8) 0.039(7)
C55 0.080(13) 0.079(11) 0.079(9) 0.037(7) 0.043(10) 0.052(7)
C56 0.108(19) 0.063(13) 0.067(10) 0.028(7) 0.051(12) 0.051(8)
O19 0.083(10) 0.089(11) 0.078(7) 0.035(7) 0.051(8) 0.051(7)
O20 0.091(12) 0.077(13) 0.075(7) 0.014(5) 0.036(8) 0.042(8)
C57 0.100(13) 0.060(10) 0.064(6) 0.027(5) 0.044(7) 0.037(8)
C58 0.109(15) 0.068(13) 0.065(6) 0.018(7) 0.047(7) 0.055(12)
C59 0.068(12) 0.043(10) 0.055(7) 0.011(7) 0.043(8) 0.016(10)
C60 0.103(17) 0.047(10) 0.060(6) 0.024(8) 0.060(10) 0.032(11)
N9 0.066(9) 0.064(17) 0.060(7) 0.016(13) 0.043(8) 0.028(10)
O21 0.047(8) 0.034(11) 0.054(5) 0.033(7) 0.037(5) 0.016(8)
C61 0.049(9) 0.051(14) 0.073(11) 0.025(11) 0.032(8) 0.023(11)
C62 0.058(13) 0.062(12) 0.070(16) 0.025(13) 0.026(11) 0.033(9)
O22 0.066(13) 0.058(10) 0.074(14) 0.027(8) 0.029(10) 0.034(7)
N10 0.041(14) 0.063(10) 0.075(15) 0.019(10) 0.031(11) 0.032(9)
C63 0.049(15) 0.058(10) 0.063(13) 0.012(8) 0.030(11) 0.032(8)
C64 0.041(15) 0.059(10) 0.057(11) 0.015(7) 0.024(11) 0.032(8)
C65 0.041(13) 0.053(11) 0.069(11) 0.014(7) 0.038(10) 0.030(7)
C66 0.041(15) 0.055(12) 0.062(10) 0.016(7) 0.028(10) 0.028(8)
C67 0.044(14) 0.043(11) 0.059(11) 0.023(7) 0.025(10) 0.030(8)
C68 0.059(17) 0.065(14) 0.055(12) 0.021(10) 0.028(12) 0.028(9)
C69 0.055(15) 0.056(12) 0.053(11) 0.016(8) 0.028(10) 0.036(8)
O23 0.077(15) 0.068(14) 0.065(10) 0.025(10) 0.043(11) 0.022(9)
O24 0.058(12) 0.068(13) 0.070(9) 0.006(7) 0.038(9) 0.021(8)
C70 0.065(14) 0.049(15) 0.059(7) 0.018(8) 0.035(8) 0.021(9)
C71 0.072(15) 0.053(15) 0.060(8) 0.013(9) 0.031(8) 0.039(12)
C72 0.060(19) 0.049(18) 0.063(8) 0.010(11) 0.024(10) 0.024(14)
C73 0.070(18) 0.044(15) 0.061(9) 0.016(10) 0.027(12) 0.014(13)
O25 0.064(5) 0.059(4) 0.067(4) 0.036(3) 0.042(4) 0.038(4)
C74 0.100(10) 0.125(10) 0.094(8) 0.072(8) 0.062(8) 0.083(9)
O26 0.054(4) 0.058(4) 0.043(4) 0.006(3) 0.021(3) 0.011(4)
C75 0.049(8) 0.134(12) 0.061(8) -0.023(7) 0.015(6) -0.004(8)
O27 0.103(6) 0.053(4) 0.084(5) 0.031(4) 0.075(5) 0.027(4)
Cl1 0.190(6) 0.131(4) 0.167(5) 0.008(4) 0.068(4) -0.011(4)
Cl2 0.247(8) 0.112(4) 0.186(5) 0.010(3) 0.098(5) -0.014(4)
C76 0.070(10) 0.094(10) 0.164(15) 0.047(10) 0.037(10) 0.032(8)
Cl3 0.171(11) 0.112(7) 0.178(10) 0.075(7) 0.138(9) 0.051(6)
Cl4 0.235(14) 0.137(8) 0.295(18) -0.035(11) 0.221(15) -0.002(9)
C77 0.151(11) 0.128(8) 0.115(14) 0.037(10) 0.059(10) 0.074(8)
Cl5 0.109(6) 0.072(5) 0.116(6) 0.049(4) 0.060(5) 0.058(5)
Cl6 0.232(19) 0.120(11) 0.159(13) 0.035(9) 0.153(15) 0.003(13)
C78 0.123(12) 0.122(13) 0.135(12) 0.051(7) 0.070(11) 0.037(6)
Cl7 0.164(15) 0.107(12) 0.058(7) 0.046(8) 0.077(8) 0.119(13)
Cl8 0.058(10) 0.060(11) 0.132(18) 0.052(11) 0.019(9) 0.002(9)
C79 0.104(13) 0.091(14) 0.072(11) 0.039(10) 0.030(8) 0.041(11)
Cl9 0.340(13) 0.220(9) 0.134(6) 0.092(6) 0.104(7) 0.176(9)
Cl10 0.407(18) 0.235(12) 0.194(10) 0.101(8) 0.187(11) 0.126(12)
C80 0.167(13) 0.164(11) 0.145(10) 0.055(6) 0.072(10) 0.064(8)
Cl11 0.225(15) 0.084(8) 0.194(10) -0.005(7) 0.140(10) 0.029(9)
Cl12 0.286(19) 0.250(17) 0.218(11) 0.049(12) 0.130(12) 0.130(14)
C81 0.233(15) 0.237(16) 0.228(13) 0.060(10) 0.096(9) 0.109(10)
Cl13 0.229(17) 0.116(8) 0.240(12) 0.025(10) 0.083(12) 0.089(10)
Cl14 0.222(13) 0.106(7) 0.260(11) 0.048(8) 0.106(10) 0.079(8)
C82 0.223(16) 0.219(17) 0.242(13) 0.068(11) 0.097(9) 0.113(10)
Cl15 0.30(2) 0.244(19) 0.265(18) 0.089(16) 0.186(19) 0.065(19)
Cl16 0.156(16) 0.34(3) 0.155(12) 0.066(14) 0.029(10) -0.064(16)
C83 0.174(14) 0.165(15) 0.174(12) 0.051(11) 0.067(10) 0.089(9)
Cl17 0.212(10) 0.110(5) 0.158(7) 0.030(5) 0.098(7) 0.037(6)
Cl18 0.188(11) 0.218(9) 0.183(9) 0.118(8) 0.114(8) 0.119(9)
C84 0.174(13) 0.180(9) 0.170(10) 0.047(10) 0.098(10) 0.078(8)
Cl19 0.273(17) 0.163(12) 0.114(8) 0.053(7) 0.112(10) 0.045(11)
Cl20 0.196(16) 0.29(2) 0.29(2) 0.080(18) 0.160(17) 0.102(13)
C85 0.176(13) 0.192(14) 0.181(14) 0.053(10) 0.089(9) 0.074(8)
Cl21 0.28(2) 0.170(11) 0.244(15) 0.054(9) 0.019(14) 0.107(13)
Cl22 0.33(2) 0.175(10) 0.347(18) 0.094(10) 0.296(18) 0.060(11)
C86 0.213(15) 0.224(14) 0.194(14) 0.060(9) 0.093(10) 0.072(10)
Cl23 0.209(11) 0.331(15) 0.186(9) 0.174(10) 0.090(7) 0.017(10)
Cl24 0.233(11) 0.363(18) 0.185(10) 0.085(11) 0.111(8) 0.152(13)
C87 0.192(11) 0.202(14) 0.170(8) 0.071(10) 0.086(9) 0.071(10)

loop_
_atom_type_symbol
_atom_type_description
_atom_type_scat_dispersion_real
_atom_type_scat_dispersion_imag
_atom_type_scat_source
C C 0.0033 0.0016 'International Tables Vol C Tables 4.2.6.8 and 6.1.1.4'
H H 0.0000 0.0000 'International Tables Vol C Tables 4.2.6.8 and 6.1.1.4'
N N 0.0061 0.0033 'International Tables Vol C Tables 4.2.6.8 and 6.1.1.4'
O O 0.0106 0.0060 'International Tables Vol C Tables 4.2.6.8 and 6.1.1.4'
Zn Zn 0.2839 1.4301 'International Tables Vol C Tables 4.2.6.8 and 6.1.1.4'
Cl Cl 0.1484 0.1585 'International Tables Vol C Tables 4.2.6.8 and 6.1.1.4'

loop_
_geom_angle_atom_site_label_1
_geom_angle_atom_site_label_2
_geom_angle_atom_site_label_3
_geom_angle
_geom_angle_site_symmetry_1
_geom_angle_site_symmetry_3
_geom_angle_publ_flag
O1 Zn1 O25 112.1(3) . . ?
O1 Zn1 O5 94.2(2) . . ?
O25 Zn1 O5 87.4(2) . . ?
O1 Zn1 N2 128.9(3) . . ?
O25 Zn1 N2 119.0(3) . . ?
O5 Zn1 N2 85.8(3) . . ?
O1 Zn1 N1 87.9(3) . . ?
O25 Zn1 N1 95.0(3) . . ?
O5 Zn1 N1 176.0(3) . . ?
N2 Zn1 N1 90.2(3) . . ?
O6 Zn2 O16 126.3(2) . . ?
O6 Zn2 O27 118.8(3) . . ?
O16 Zn2 O27 114.8(3) . . ?
O6 Zn2 O5 82.2(2) . . ?
O16 Zn2 O5 93.3(2) . . ?
O27 Zn2 O5 99.0(3) . . ?
O6 Zn2 O15 91.1(2) . . ?
O16 Zn2 O15 81.9(2) . . ?
O27 Zn2 O15 93.7(3) . . ?
O5 Zn2 O15 167.3(2) . . ?
O11 Zn3 O15 96.1(2) . . ?
O11 Zn3 O26 110.8(3) . . ?
O15 Zn3 O26 86.5(2) . . ?
O11 Zn3 N6 134.3(4) . . ?
O15 Zn3 N6 85.1(3) . . ?
O26 Zn3 N6 114.8(3) . . ?
O11 Zn3 N5 88.6(3) . . ?
O15 Zn3 N5 175.0(3) . . ?
O26 Zn3 N5 93.4(3) . . ?
N6 Zn3 N5 90.4(3) . . ?
C6 C1 C7 117.0(9) . . ?
C6 C1 C2 120.1(9) . . ?
C7 C1 C2 122.8(9) . . ?
O1 C2 C3 119.5(9) . . ?
O1 C2 C1 123.5(9) . . ?
C3 C2 C1 117.0(9) . . ?
O2 C3 C4 124.3(9) . . ?
O2 C3 C2 113.9(8) . . ?
C4 C3 C2 121.8(10) . . ?
C3 C4 C5 120.5(10) . . ?
C3 C4 H1 119.7 . . ?
C5 C4 H1 119.7 . . ?
C6 C5 C4 119.5(10) . . ?
C6 C5 H2 120.3 . . ?
C4 C5 H2 120.3 . . ?
C5 C6 C1 121.0(10) . . ?
C5 C6 H3 119.5 . . ?
C1 C6 H3 119.5 . . ?
C2 O1 Zn1 131.4(6) . . ?
C3 O2 C30 114.9(8) . . ?
N1 C7 C1 128.0(9) . . ?
N1 C7 H4 116.0 . . ?
C1 C7 H4 116.0 . . ?
C7 N1 O3 111.1(7) . . ?
C7 N1 Zn1 124.2(7) . . ?
O3 N1 Zn1 124.6(5) . . ?
C8 O3 N1 110.5(6) . . ?
O3 C8 C9 114.0(9) . . ?
O3 C8 H5 108.8 . . ?
C9 C8 H5 108.8 . . ?
O3 C8 H6 108.8 . . ?
C9 C8 H6 108.8 . . ?
H5 C8 H6 107.7 . . ?
O4 C9 C8 114.6(8) . . ?
O4 C9 H7 108.6 . . ?
C8 C9 H7 108.6 . . ?
O4 C9 H8 108.6 . . ?
C8 C9 H8 108.6 . . ?
H7 C9 H8 107.6 . . ?
N2 O4 C9 109.7(7) . . ?
C10 N2 O4 109.6(8) . . ?
C10 N2 Zn1 126.2(6) . . ?
O4 N2 Zn1 118.2(5) . . ?
N2 C10 C11 125.4(10) . . ?
N2 C10 H9 117.3 . . ?
C11 C10 H9 117.3 . . ?
C12 C11 C16 120.7(9) . . ?
C12 C11 C10 122.3(9) . . ?
C16 C11 C10 116.9(9) . . ?
O5 C12 C11 125.3(8) . . ?
O5 C12 C13 117.0(9) . . ?
C11 C12 C13 117.6(9) . . ?
O6 C13 C14 123.5(8) . . ?
O6 C13 C12 116.6(9) . . ?
C14 C13 C12 119.8(9) . . ?
C13 C14 C15 120.3(9) . . ?
C13 C14 C17 117.2(9) . . ?
C15 C14 C17 122.5(10) . . ?
C16 C15 C14 119.6(10) . . ?
C16 C15 H10 120.2 . . ?
C14 C15 H10 120.2 . . ?
C15 C16 C11 121.8(10) . . ?
C15 C16 H11 119.1 . . ?
C11 C16 H11 119.1 . . ?
C12 O5 Zn1 128.3(5) . . ?
C12 O5 Zn2 110.3(5) . . ?
Zn1 O5 Zn2 120.0(3) . . ?
C13 O6 Zn2 113.8(5) . . ?
N3 C17 C14 120.8(10) . . ?
N3 C17 H12 119.6 . . ?
C14 C17 H12 119.6 . . ?
C17 N3 O7 109.2(8) . . ?
N3 O7 C18 107.4(8) . . ?
O7 C18 C19 112.9(10) . . ?
O7 C18 H13 109.0 . . ?
C19 C18 H13 109.0 . . ?
O7 C18 H14 109.0 . . ?
C19 C18 H14 109.0 . . ?
H13 C18 H14 107.8 . . ?
O8 C19 C18 109.7(11) . . ?
O8 C19 H15 109.7 . . ?
C18 C19 H15 109.7 . . ?
O8 C19 H16 109.7 . . ?
C18 C19 H16 109.7 . . ?
H15 C19 H16 108.2 . . ?
N4 O8 C19 111.1(9) . . ?
C20 N4 O8 111.2(10) . . ?
N4 C20 C21 122.6(12) . . ?
N4 C20 H17 118.7 . . ?
C21 C20 H17 118.7 . . ?
C26 C21 C22 116.1(14) . . ?
C26 C21 C20 122.3(12) . . ?
C22 C21 C20 121.5(12) . . ?
O9 C22 C23 119.1(12) . . ?
O9 C22 C21 121.0(13) . . ?
C23 C22 C21 119.9(13) . . ?
C24 C23 O10 126.1(15) . . ?
C24 C23 C22 120.4(14) . . ?
O10 C23 C22 113.4(13) . . ?
C25 C24 C23 119.6(16) . . ?
C25 C24 H18 120.2 . . ?
C23 C24 H18 120.2 . . ?
C26 C25 C24 121.0(16) . . ?
C26 C25 H19 119.5 . . ?
C24 C25 H19 119.5 . . ?
C25 C26 C21 122.9(15) . . ?
C25 C26 H20 118.5 . . ?
C21 C26 H20 118.5 . . ?
C22 O9 H21 109.5 . . ?
C23 O10 C27 117.2(13) . . ?
O10 C27 C28 109.9(15) . . ?
O10 C27 H22 109.7 . . ?
C28 C27 H22 109.7 . . ?
O10 C27 H23 109.7 . . ?
C28 C27 H23 109.7 . . ?
H22 C27 H23 108.2 . . ?
C29 C28 C27 132.2(16) . . ?
C29 C28 H24 113.9 . . ?
C27 C28 H24 113.9 . . ?
C28 C29 C30 127.2(15) . . ?
C28 C29 H25 116.4 . . ?
C30 C29 H25 116.4 . . ?
O2 C30 C29 106.1(10) . . ?
O2 C30 H26 110.5 . . ?
C29 C30 H26 110.5 . . ?
O2 C30 H27 110.5 . . ?
C29 C30 H27 110.5 . . ?
H26 C30 H27 108.7 . . ?
C32 C31 C36 120.9(10) . . ?
C32 C31 C37 123.9(9) . . ?
C36 C31 C37 115.1(10) . . ?
O11 C32 C31 124.1(10) . . ?
O11 C32 C33 118.2(10) . . ?
C31 C32 C33 117.6(9) . . ?
O12 C33 C34 125.4(10) . . ?
O12 C33 C32 114.3(9) . . ?
C34 C33 C32 120.2(11) . . ?
C33 C34 C35 120.9(11) . . ?
C33 C34 H28 119.5 . . ?
C35 C34 H28 119.5 . . ?
C36 C35 C34 119.7(10) . . ?
C36 C35 H29 120.2 . . ?
C34 C35 H29 120.2 . . ?
C35 C36 C31 120.6(11) . . ?
C35 C36 H30 119.7 . . ?
C31 C36 H30 119.7 . . ?
C32 O11 Zn3 129.2(6) . . ?
C33 O12 C60 111.1(10) . . ?
C33 O12 C73 128(2) . . ?
N5 C37 C31 126.4(10) . . ?
N5 C37 H31 116.8 . . ?
C31 C37 H31 116.8 . . ?
C37 N5 O13 109.5(8) . . ?
C37 N5 Zn3 124.7(7) . . ?
O13 N5 Zn3 125.8(5) . . ?
C38 O13 N5 111.3(7) . . ?
O13 C38 C39 112.6(9) . . ?
O13 C38 H32 109.1 . . ?
C39 C38 H32 109.1 . . ?
O13 C38 H33 109.1 . . ?
C39 C38 H33 109.1 . . ?
H32 C38 H33 107.8 . . ?
O14 C39 C38 114.5(8) . . ?
O14 C39 H34 108.6 . . ?
C38 C39 H34 108.6 . . ?
O14 C39 H35 108.6 . . ?
C38 C39 H35 108.6 . . ?
H34 C39 H35 107.6 . . ?
N6 O14 C39 110.1(8) . . ?
C40 N6 O14 108.0(8) . . ?
C40 N6 Zn3 126.0(6) . . ?
O14 N6 Zn3 119.3(6) . . ?
N6 C40 C41 124.9(10) . . ?
N6 C40 H36 117.5 . . ?
C41 C40 H36 117.5 . . ?
C46 C41 C42 120.1(9) . . ?
C46 C41 C40 117.2(10) . . ?
C42 C41 C40 122.7(10) . . ?
O15 C42 C41 122.3(8) . . ?
O15 C42 C43 120.4(9) . . ?
C41 C42 C43 117.1(9) . . ?
O16 C43 C44 124.5(8) . . ?
O16 C43 C42 114.8(9) . . ?
C44 C43 C42 120.6(9) . . ?
C43 C44 C45 120.9(9) . . ?
C43 C44 C47 117.0(9) . . ?
C45 C44 C47 122.2(10) . . ?
C46 C45 C44 119.8(11) . . ?
C46 C45 H37 120.1 . . ?
C44 C45 H37 120.1 . . ?
C45 C46 C41 121.3(10) . . ?
C45 C46 H38 119.4 . . ?
C41 C46 H38 119.4 . . ?
C42 O15 Zn3 130.2(6) . . ?
C42 O15 Zn2 108.0(5) . . ?
Zn3 O15 Zn2 120.5(3) . . ?
C43 O16 Zn2 114.6(6) . . ?
N7 C47 C44 118.6(15) . . ?
N9 C47 C44 118(2) . . ?
N7 C47 H39 120.7 . . ?
N9 C47 H39 114.4 . . ?
C44 C47 H39 120.7 . . ?
N7 C47 H40 114.2 . . ?
N9 C47 H40 120.8 . . ?
C44 C47 H40 120.8 . . ?
C47 N7 O17 103.7(19) . . ?
N7 O17 C48 105.2(16) . . ?
C49 C48 O17 114.2(16) . . ?
C49 C48 H41 108.7 . . ?
O17 C48 H41 108.7 . . ?
C49 C48 H42 108.7 . . ?
O17 C48 H42 108.7 . . ?
H41 C48 H42 107.6 . . ?
O18 C49 C48 108.7(19) . . ?
O18 C49 H43 109.9 . . ?
C48 C49 H43 109.9 . . ?
O18 C49 H44 109.9 . . ?
C48 C49 H44 109.9 . . ?
H43 C49 H44 108.3 . . ?
C49 O18 N8 112.6(18) . . ?
C50 N8 O18 115(2) . . ?
N8 C50 C51 125(2) . . ?
N8 C50 H45 117.6 . . ?
C51 C50 H45 117.6 . . ?
C56 C51 C50 118.4(18) . . ?
C56 C51 C52 120(2) . . ?
C50 C51 C52 122(2) . . ?
O19 C52 C53 118.8(18) . . ?
O19 C52 C51 122(2) . . ?
C53 C52 C51 119(2) . . ?
O20 C53 C52 116.7(19) . . ?
O20 C53 C54 122(2) . . ?
C52 C53 C54 121.5(17) . . ?
C55 C54 C53 116.3(19) . . ?
C55 C54 H46 121.8 . . ?
C53 C54 H46 121.8 . . ?
C56 C55 C54 122(2) . . ?
C56 C55 H47 118.8 . . ?
C54 C55 H47 118.8 . . ?
C55 C56 C51 120(2) . . ?
C55 C56 H48 119.8 . . ?
C51 C56 H48 119.8 . . ?
C53 O20 C57 118.2(18) . . ?
O20 C57 C58 106.3(17) . . ?
O20 C57 H50 110.5 . . ?
C58 C57 H50 110.5 . . ?
O20 C57 H51 110.5 . . ?
C58 C57 H51 110.5 . . ?
H50 C57 H51 108.7 . . ?
C59 C58 C57 119(2) . . ?
C59 C58 H52 120.7 . . ?
C57 C58 H52 120.7 . . ?
C58 C59 C60 120.3(19) . . ?
C58 C59 H53 119.8 . . ?
C60 C59 H53 119.8 . . ?
O12 C60 C59 103.0(15) . . ?
O12 C60 H54 111.2 . . ?
C59 C60 H54 111.2 . . ?
O12 C60 H55 111.2 . . ?
C59 C60 H55 111.2 . . ?
H54 C60 H55 109.1 . . ?
O21 N9 C47 110(4) . . ?
N9 O21 C61 110(3) . . ?
O21 C61 C62 119(3) . . ?
O21 C61 H56 107.5 . . ?
C62 C61 H56 107.5 . . ?
O21 C61 H57 107.5 . . ?
C62 C61 H57 107.5 . . ?
H56 C61 H57 107.0 . . ?
O22 C62 C61 108(3) . . ?
O22 C62 H58 110.2 . . ?
C61 C62 H58 110.2 . . ?
O22 C62 H59 110.2 . . ?
C61 C62 H59 110.2 . . ?
H58 C62 H59 108.5 . . ?
N10 O22 C62 115(3) . . ?
C63 N10 O22 112(4) . . ?
N10 C63 C64 124(4) . . ?
N10 C63 H60 118.2 . . ?
C64 C63 H60 118.2 . . ?
C65 C64 C69 125(4) . . ?
C65 C64 C63 118(3) . . ?
C69 C64 C63 116(4) . . ?
C64 C65 O23 126(3) . . ?
C64 C65 C66 117(3) . . ?
O23 C65 C66 116(3) . . ?
O24 C66 C67 127(4) . . ?
O24 C66 C65 116(3) . . ?
C67 C66 C65 117(3) . . ?
C68 C67 C66 120(4) . . ?
C68 C67 H61 119.8 . . ?
C66 C67 H61 119.8 . . ?
C69 C68 C67 123(4) . . ?
C69 C68 H62 118.5 . . ?
C67 C68 H62 118.5 . . ?
C68 C69 C64 117(4) . . ?
C68 C69 H63 121.5 . . ?
C64 C69 H63 121.5 . . ?
C65 O23 H64 109.5 . . ?
C66 O24 C70 115(3) . . ?
O24 C70 C71 118(4) . . ?
O24 C70 H65 107.8 . . ?
C71 C70 H65 107.8 . . ?
O24 C70 H66 107.8 . . ?
C71 C70 H66 107.8 . . ?
H65 C70 H66 107.1 . . ?
C72 C71 C70 133(5) . . ?
C72 C71 H67 113.7 . . ?
C70 C71 H67 113.7 . . ?
C71 C72 C73 134(5) . . ?
C71 C72 H68 113.2 . . ?
C73 C72 H68 113.2 . . ?
C72 C73 O12 117(4) . . ?
C72 C73 H69 108.1 . . ?
O12 C73 H69 108.1 . . ?
C72 C73 H70 108.1 . . ?
O12 C73 H70 108.1 . . ?
H69 C73 H70 107.3 . . ?
C74 O25 Zn1 120.9(6) . . ?
C74 O25 H71 101(7) . . ?
Zn1 O25 H71 118(7) . . ?
O25 C74 H72 109.5 . . ?
O25 C74 H73 109.5 . . ?
H72 C74 H73 109.5 . . ?
O25 C74 H74 109.5 . . ?
H72 C74 H74 109.5 . . ?
H73 C74 H74 109.5 . . ?
C75 O26 Zn3 121.7(7) . . ?
C75 O26 H75 126(8) . . ?
Zn3 O26 H75 101(8) . . ?
O26 C75 H76 109.5 . . ?
O26 C75 H77 109.5 . . ?
H76 C75 H77 109.5 . . ?
O26 C75 H78 109.5 . . ?
H76 C75 H78 109.5 . . ?
H77 C75 H78 109.5 . . ?
Zn2 O27 H79 120(8) . . ?
Zn2 O27 H80 112(8) . . ?
H79 O27 H80 125(10) . . ?
Cl1 C76 Cl2 115.0(9) . . ?
Cl1 C76 H81 108.5 . . ?
Cl2 C76 H81 108.5 . . ?
Cl1 C76 H82 108.5 . . ?
Cl2 C76 H82 108.5 . . ?
H81 C76 H82 107.5 . . ?
Cl3 C77 Cl4 113.4(16) . . ?
Cl3 C77 H83 108.9 . . ?
Cl4 C77 H83 108.9 . . ?
Cl3 C77 H84 108.9 . . ?
Cl4 C77 H84 108.9 . . ?
H83 C77 H84 107.7 . . ?
Cl6 C78 Cl5 117.0(16) . . ?
Cl6 C78 H85 108.0 . . ?
Cl5 C78 H85 108.0 . . ?
Cl6 C78 H86 108.0 . . ?
Cl5 C78 H86 108.0 . . ?
H85 C78 H86 107.3 . . ?
Cl8 C79 Cl7 110.0(16) . . ?
Cl8 C79 H87 109.7 . . ?
Cl7 C79 H87 109.7 . . ?
Cl8 C79 H88 109.7 . . ?
Cl7 C79 H88 109.7 . . ?
H87 C79 H88 108.2 . . ?
Cl9 C80 Cl10 110.4(13) . . ?
Cl9 C80 H89 109.6 . . ?
Cl10 C80 H89 109.6 . . ?
Cl9 C80 H90 109.6 . . ?
Cl10 C80 H90 109.6 . . ?
H89 C80 H90 108.1 . . ?
Cl12 C81 Cl11 110.9(17) . . ?
Cl12 C81 H91 109.5 . . ?
Cl11 C81 H91 109.5 . . ?
Cl12 C81 H92 109.5 . . ?
Cl11 C81 H92 109.5 . . ?
H91 C81 H92 108.1 . . ?
Cl13 C82 Cl14 114.7(17) . . ?
Cl13 C82 H93 108.6 . . ?
Cl14 C82 H93 108.6 . . ?
Cl13 C82 H94 108.6 . . ?
Cl14 C82 H94 108.6 . . ?
H93 C82 H94 107.6 . . ?
Cl16 C83 Cl15 102.5(14) . . ?
Cl16 C83 H95 111.3 . . ?
Cl15 C83 H95 111.3 . . ?
Cl16 C83 H96 111.3 . . ?
Cl15 C83 H96 111.3 . . ?
H95 C83 H96 109.2 . . ?
Cl18 C84 Cl17 110.0(13) . . ?
Cl18 C84 H97 109.7 . . ?
Cl17 C84 H97 109.7 . . ?
Cl18 C84 H98 109.7 . . ?
Cl17 C84 H98 109.7 . . ?
H97 C84 H98 108.2 . . ?
C85 Cl20 Cl24 132.7(19) . 2_565 ?
Cl20 C85 Cl19 108.2(15) . . ?
Cl20 C85 H99 110.0 . . ?
Cl19 C85 H99 110.0 . . ?
Cl20 C85 H100 110.0 . . ?
Cl19 C85 H100 110.0 . . ?
H99 C85 H100 108.4 . . ?
Cl22 C86 Cl21 110.8(16) . . ?
Cl22 C86 H101 109.5 . . ?
Cl21 C86 H101 109.5 . . ?
Cl22 C86 H102 109.5 . . ?
Cl21 C86 H102 109.5 . . ?
H101 C86 H102 108.1 . . ?
C87 Cl24 Cl20 157(3) . 2_565 ?
Cl24 C87 Cl23 104.4(14) . . ?
Cl24 C87 H103 110.9 . . ?
Cl23 C87 H103 110.9 . . ?
Cl24 C87 H104 110.9 . . ?
Cl23 C87 H104 110.9 . . ?
H103 C87 H104 108.9 . . ?

loop_
_geom_bond_atom_site_label_1
_geom_bond_atom_site_label_2
_geom_bond_distance
_geom_bond_site_symmetry_2
_geom_bond_publ_flag
Zn1 O1 1.919(6) . ?
Zn1 O25 2.007(7) . ?
Zn1 O5 2.007(5) . ?
Zn1 N2 2.038(8) . ?
Zn1 N1 2.107(7) . ?
Zn2 O6 1.948(6) . ?
Zn2 O16 1.949(7) . ?
Zn2 O27 1.955(7) . ?
Zn2 O5 2.061(6) . ?
Zn2 O15 2.075(6) . ?
Zn3 O11 1.914(6) . ?
Zn3 O15 1.998(6) . ?
Zn3 O26 2.016(8) . ?
Zn3 N6 2.030(9) . ?
Zn3 N5 2.090(8) . ?
C1 C6 1.386(13) . ?
C1 C7 1.409(13) . ?
C1 C2 1.411(13) . ?
C2 O1 1.306(10) . ?
C2 C3 1.382(13) . ?
C3 O2 1.354(11) . ?
C3 C4 1.357(13) . ?
C4 C5 1.383(15) . ?
C4 H1 0.9500 . ?
C5 C6 1.345(14) . ?
C5 H2 0.9500 . ?
C6 H3 0.9500 . ?
O2 C30 1.432(12) . ?
C7 N1 1.269(11) . ?
C7 H4 0.9500 . ?
N1 O3 1.413(9) . ?
O3 C8 1.398(10) . ?
C8 C9 1.476(14) . ?
C8 H5 0.9900 . ?
C8 H6 0.9900 . ?
C9 O4 1.438(11) . ?
C9 H7 0.9900 . ?
C9 H8 0.9900 . ?
O4 N2 1.422(8) . ?
N2 C10 1.271(12) . ?
C10 C11 1.441(12) . ?
C10 H9 0.9500 . ?
C11 C12 1.364(13) . ?
C11 C16 1.390(13) . ?
C12 O5 1.316(11) . ?
C12 C13 1.443(12) . ?
C13 O6 1.326(11) . ?
C13 C14 1.372(13) . ?
C14 C15 1.393(14) . ?
C14 C17 1.447(12) . ?
C15 C16 1.336(13) . ?
C15 H10 0.9500 . ?
C16 H11 0.9500 . ?
C17 N3 1.269(12) . ?
C17 H12 0.9500 . ?
N3 O7 1.409(9) . ?
O7 C18 1.411(13) . ?
C18 C19 1.505(18) . ?
C18 H13 0.9900 . ?
C18 H14 0.9900 . ?
C19 O8 1.399(13) . ?
C19 H15 0.9900 . ?
C19 H16 0.9900 . ?
O8 N4 1.375(12) . ?
N4 C20 1.257(14) . ?
C20 C21 1.419(17) . ?
C20 H17 0.9500 . ?
C21 C26 1.394(17) . ?
C21 C22 1.403(16) . ?
C22 O9 1.344(14) . ?
C22 C23 1.386(18) . ?
C23 C24 1.362(19) . ?
C23 O10 1.377(15) . ?
C24 C25 1.354(19) . ?
C24 H18 0.9500 . ?
C25 C26 1.321(19) . ?
C25 H19 0.9500 . ?
C26 H20 0.9500 . ?
O9 H21 0.8400 . ?
O10 C27 1.384(17) . ?
C27 C28 1.476(19) . ?
C27 H22 0.9900 . ?
C27 H23 0.9900 . ?
C28 C29 1.139(17) . ?
C28 H24 0.9500 . ?
C29 C30 1.460(17) . ?
C29 H25 0.9500 . ?
C30 H26 0.9900 . ?
C30 H27 0.9900 . ?
C31 C32 1.374(14) . ?
C31 C36 1.410(13) . ?
C31 C37 1.420(14) . ?
C32 O11 1.316(10) . ?
C32 C33 1.420(14) . ?
C33 O12 1.343(12) . ?
C33 C34 1.371(13) . ?
C34 C35 1.387(15) . ?
C34 H28 0.9500 . ?
C35 C36 1.344(15) . ?
C35 H29 0.9500 . ?
C36 H30 0.9500 . ?
O12 C60 1.41(2) . ?
O12 C73 1.62(4) . ?
C37 N5 1.261(11) . ?
C37 H31 0.9500 . ?
N5 O13 1.416(10) . ?
O13 C38 1.399(11) . ?
C38 C39 1.507(15) . ?
C38 H32 0.9900 . ?
C38 H33 0.9900 . ?
C39 O14 1.434(12) . ?
C39 H34 0.9900 . ?
C39 H35 0.9900 . ?
O14 N6 1.428(9) . ?
N6 C40 1.285(13) . ?
C40 C41 1.437(13) . ?
C40 H36 0.9500 . ?
C41 C46 1.396(14) . ?
C41 C42 1.411(13) . ?
C42 O15 1.305(11) . ?
C42 C43 1.425(12) . ?
C43 O16 1.317(11) . ?
C43 C44 1.369(13) . ?
C44 C45 1.387(14) . ?
C44 C47 1.459(13) . ?
C45 C46 1.351(13) . ?
C45 H37 0.9500 . ?
C46 H38 0.9500 . ?
C47 N7 1.30(2) . ?
C47 N9 1.42(5) . ?
C47 H39 0.9500 . ?
C47 H40 0.9500 . ?
N7 O17 1.41(3) . ?
O17 C48 1.47(2) . ?
C48 C49 1.46(3) . ?
C48 H41 0.9900 . ?
C48 H42 0.9900 . ?
C49 O18 1.39(2) . ?
C49 H43 0.9900 . ?
C49 H44 0.9900 . ?
O18 N8 1.41(2) . ?
N8 C50 1.27(3) . ?
C50 C51 1.37(3) . ?
C50 H45 0.9500 . ?
C51 C56 1.36(3) . ?
C51 C52 1.38(2) . ?
C52 O19 1.34(2) . ?
C52 C53 1.37(3) . ?
C53 O20 1.33(2) . ?
C53 C54 1.40(3) . ?
C54 C55 1.39(2) . ?
C54 H46 0.9500 . ?
C55 C56 1.35(3) . ?
C55 H47 0.9500 . ?
C56 H48 0.9500 . ?
O19 H49 0.8400 . ?
O20 C57 1.41(2) . ?
C57 C58 1.52(3) . ?
C57 H50 0.9900 . ?
C57 H51 0.9900 . ?
C58 C59 1.32(3) . ?
C58 H52 0.9500 . ?
C59 C60 1.49(2) . ?
C59 H53 0.9500 . ?
C60 H54 0.9900 . ?
C60 H55 0.9900 . ?
N9 O21 1.32(6) . ?
O21 C61 1.41(4) . ?
C61 C62 1.44(5) . ?
C61 H56 0.9900 . ?
C61 H57 0.9900 . ?
C62 O22 1.43(5) . ?
C62 H58 0.9900 . ?
C62 H59 0.9900 . ?
O22 N10 1.40(4) . ?
N10 C63 1.26(5) . ?
C63 C64 1.46(5) . ?
C63 H60 0.9500 . ?
C64 C65 1.36(5) . ?
C64 C69 1.38(5) . ?
C65 O23 1.41(4) . ?
C65 C66 1.43(5) . ?
C66 O24 1.35(4) . ?
C66 C67 1.41(5) . ?
C67 C68 1.39(5) . ?
C67 H61 0.9500 . ?
C68 C69 1.31(5) . ?
C68 H62 0.9500 . ?
C69 H63 0.9500 . ?
O23 H64 0.8400 . ?
O24 C70 1.35(5) . ?
C70 C71 1.35(5) . ?
C70 H65 0.9900 . ?
C70 H66 0.9900 . ?
C71 C72 1.19(6) . ?
C71 H67 0.9500 . ?
C72 C73 1.39(5) . ?
C72 H68 0.9500 . ?
C73 H69 0.9900 . ?
C73 H70 0.9900 . ?
O25 C74 1.440(12) . ?
O25 H71 0.86(2) . ?
C74 H72 0.9800 . ?
C74 H73 0.9800 . ?
C74 H74 0.9800 . ?
O26 C75 1.430(12) . ?
O26 H75 0.86(2) . ?
C75 H76 0.9800 . ?
C75 H77 0.9800 . ?
C75 H78 0.9800 . ?
O27 H79 0.85(2) . ?
O27 H80 0.86(2) . ?
Cl1 C76 1.673(16) . ?
Cl2 C76 1.731(18) . ?
C76 H81 0.9900 . ?
C76 H82 0.9900 . ?
Cl3 C77 1.670(19) . ?
Cl4 C77 1.72(2) . ?
C77 H83 0.9900 . ?
C77 H84 0.9900 . ?
Cl5 C78 1.710(18) . ?
Cl6 C78 1.687(19) . ?
C78 H85 0.9900 . ?
C78 H86 0.9900 . ?
Cl7 C79 1.74(2) . ?
Cl8 C79 1.72(2) . ?
C79 H87 0.9900 . ?
C79 H88 0.9900 . ?
Cl9 C80 1.695(17) . ?
Cl10 C80 1.752(18) . ?
C80 H89 0.9900 . ?
C80 H90 0.9900 . ?
Cl11 C81 1.78(2) . ?
Cl12 C81 1.74(2) . ?
C81 H91 0.9900 . ?
C81 H92 0.9900 . ?
Cl13 C82 1.713(19) . ?
Cl14 C82 1.77(2) . ?
C82 H93 0.9900 . ?
C82 H94 0.9900 . ?
Cl15 C83 1.80(2) . ?
Cl16 C83 1.80(2) . ?
C83 H95 0.9900 . ?
C83 H96 0.9900 . ?
Cl17 C84 1.762(18) . ?
Cl18 C84 1.723(18) . ?
C84 H97 0.9900 . ?
C84 H98 0.9900 . ?
Cl19 C85 1.78(2) . ?
Cl20 C85 1.75(2) . ?
Cl20 Cl24 2.35(2) 2_565 ?
C85 H99 0.9900 . ?
C85 H100 0.9900 . ?
Cl21 C86 1.77(2) . ?
Cl22 C86 1.74(2) . ?
C86 H101 0.9900 . ?
C86 H102 0.9900 . ?
Cl23 C87 1.772(19) . ?
Cl24 C87 1.73(2) . ?
Cl24 Cl20 2.35(2) 2_565 ?
C87 H103 0.9900 . ?
C87 H104 0.9900 . ?

loop_
_geom_torsion_atom_site_label_1
_geom_torsion_atom_site_label_2
_geom_torsion_atom_site_label_3
_geom_torsion_atom_site_label_4
_geom_torsion
_geom_torsion_site_symmetry_1
_geom_torsion_site_symmetry_2
_geom_torsion_site_symmetry_3
_geom_torsion_site_symmetry_4
_geom_torsion_publ_flag
C6 C1 C2 O1 -179.4(11) . . . . ?
C7 C1 C2 O1 -3.0(17) . . . . ?
C6 C1 C2 C3 2.7(16) . . . . ?
C7 C1 C2 C3 179.0(10) . . . . ?
O1 C2 C3 O2 1.6(15) . . . . ?
C1 C2 C3 O2 179.6(9) . . . . ?
O1 C2 C3 C4 179.7(11) . . . . ?
C1 C2 C3 C4 -2.3(17) . . . . ?
O2 C3 C4 C5 -179.9(11) . . . . ?
C2 C3 C4 C5 2.2(18) . . . . ?
C3 C4 C5 C6 -2.3(19) . . . . ?
C4 C5 C6 C1 2.8(19) . . . . ?
C7 C1 C6 C5 -179.5(11) . . . . ?
C2 C1 C6 C5 -3.0(17) . . . . ?
C3 C2 O1 Zn1 -165.9(8) . . . . ?
C1 C2 O1 Zn1 16.2(17) . . . . ?
O25 Zn1 O1 C2 -111.9(10) . . . . ?
O5 Zn1 O1 C2 159.3(10) . . . . ?
N2 Zn1 O1 C2 71.3(11) . . . . ?
N1 Zn1 O1 C2 -17.3(10) . . . . ?
C4 C3 O2 C30 -3.3(16) . . . . ?
C2 C3 O2 C30 174.7(10) . . . . ?
C6 C1 C7 N1 174.7(11) . . . . ?
C2 C1 C7 N1 -1.8(19) . . . . ?
C1 C7 N1 O3 177.9(10) . . . . ?
C1 C7 N1 Zn1 -5.1(17) . . . . ?
O1 Zn1 N1 C7 11.3(9) . . . . ?
O25 Zn1 N1 C7 123.3(9) . . . . ?
N2 Zn1 N1 C7 -117.6(9) . . . . ?
O1 Zn1 N1 O3 -172.1(8) . . . . ?
O25 Zn1 N1 O3 -60.1(8) . . . . ?
N2 Zn1 N1 O3 59.0(8) . . . . ?
C7 N1 O3 C8 165.4(9) . . . . ?
Zn1 N1 O3 C8 -11.6(11) . . . . ?
N1 O3 C8 C9 -80.2(10) . . . . ?
O3 C8 C9 O4 53.3(11) . . . . ?
C8 C9 O4 N2 62.0(10) . . . . ?
C9 O4 N2 C10 125.5(8) . . . . ?
C9 O4 N2 Zn1 -80.1(7) . . . . ?
O1 Zn1 N2 C10 64.5(9) . . . . ?
O25 Zn1 N2 C10 -112.2(8) . . . . ?
O5 Zn1 N2 C10 -27.5(8) . . . . ?
N1 Zn1 N2 C10 151.9(8) . . . . ?
O1 Zn1 N2 O4 -85.2(7) . . . . ?
O25 Zn1 N2 O4 98.1(6) . . . . ?
O5 Zn1 N2 O4 -177.2(6) . . . . ?
N1 Zn1 N2 O4 2.2(6) . . . . ?
O4 N2 C10 C11 176.6(8) . . . . ?
Zn1 N2 C10 C11 24.8(14) . . . . ?
N2 C10 C11 C12 -5.3(16) . . . . ?
N2 C10 C11 C16 174.9(10) . . . . ?
C16 C11 C12 O5 178.6(9) . . . . ?
C10 C11 C12 O5 -1.1(15) . . . . ?
C16 C11 C12 C13 -4.4(15) . . . . ?
C10 C11 C12 C13 175.8(8) . . . . ?
O5 C12 C13 O6 -2.6(12) . . . . ?
C11 C12 C13 O6 -179.8(8) . . . . ?
O5 C12 C13 C14 -179.3(9) . . . . ?
C11 C12 C13 C14 3.5(14) . . . . ?
O6 C13 C14 C15 -178.0(10) . . . . ?
C12 C13 C14 C15 -1.5(17) . . . . ?
O6 C13 C14 C17 3.0(16) . . . . ?
C12 C13 C14 C17 179.5(9) . . . . ?
C13 C14 C15 C16 0(2) . . . . ?
C17 C14 C15 C16 179.4(11) . . . . ?
C14 C15 C16 C11 -1(2) . . . . ?
C12 C11 C16 C15 3.6(18) . . . . ?
C10 C11 C16 C15 -176.7(11) . . . . ?
C11 C12 O5 Zn1 -13.3(13) . . . . ?
C13 C12 O5 Zn1 169.8(6) . . . . ?
C11 C12 O5 Zn2 -179.6(8) . . . . ?
C13 C12 O5 Zn2 3.4(9) . . . . ?
O1 Zn1 O5 C12 -106.6(7) . . . . ?
O25 Zn1 O5 C12 141.4(7) . . . . ?
N2 Zn1 O5 C12 22.1(7) . . . . ?
O1 Zn1 O5 Zn2 58.6(4) . . . . ?
O25 Zn1 O5 Zn2 -53.4(3) . . . . ?
N2 Zn1 O5 Zn2 -172.7(4) . . . . ?
O6 Zn2 O5 C12 -2.6(6) . . . . ?
O16 Zn2 O5 C12 -128.8(6) . . . . ?
O27 Zn2 O5 C12 115.5(6) . . . . ?
O15 Zn2 O5 C12 -61.5(13) . . . . ?
O6 Zn2 O5 Zn1 -170.3(3) . . . . ?
O16 Zn2 O5 Zn1 63.6(3) . . . . ?
O27 Zn2 O5 Zn1 -52.2(4) . . . . ?
O15 Zn2 O5 Zn1 130.9(10) . . . . ?
C14 C13 O6 Zn2 176.8(8) . . . . ?
C12 C13 O6 Zn2 0.1(10) . . . . ?
O16 Zn2 O6 C13 89.6(6) . . . . ?
O27 Zn2 O6 C13 -94.7(6) . . . . ?
O5 Zn2 O6 C13 1.3(6) . . . . ?
O15 Zn2 O6 C13 170.4(6) . . . . ?
C13 C14 C17 N3 -172.3(11) . . . . ?
C15 C14 C17 N3 8.7(19) . . . . ?
C14 C17 N3 O7 -178.5(9) . . . . ?
C17 N3 O7 C18 -171.1(11) . . . . ?
N3 O7 C18 C19 77.6(11) . . . . ?
O7 C18 C19 O8 73.5(12) . . . . ?
C18 C19 O8 N4 -116.9(11) . . . . ?
C19 O8 N4 C20 180.0(11) . . . . ?
O8 N4 C20 C21 -176.5(11) . . . . ?
N4 C20 C21 C26 175.5(13) . . . . ?
N4 C20 C21 C22 -1.1(19) . . . . ?
C26 C21 C22 O9 179.1(11) . . . . ?
C20 C21 C22 O9 -4.2(19) . . . . ?
C26 C21 C22 C23 -0.5(18) . . . . ?
C20 C21 C22 C23 176.3(12) . . . . ?
O9 C22 C23 C24 -178.3(13) . . . . ?
C21 C22 C23 C24 1(2) . . . . ?
O9 C22 C23 O10 2.0(18) . . . . ?
C21 C22 C23 O10 -178.5(12) . . . . ?
O10 C23 C24 C25 177.9(15) . . . . ?
C22 C23 C24 C25 -2(2) . . . . ?
C23 C24 C25 C26 2(3) . . . . ?
C24 C25 C26 C21 -1(3) . . . . ?
C22 C21 C26 C25 0(2) . . . . ?
C20 C21 C26 C25 -176.4(15) . . . . ?
C24 C23 O10 C27 -30(2) . . . . ?
C22 C23 O10 C27 150.1(13) . . . . ?
C23 O10 C27 C28 -170.0(11) . . . . ?
O10 C27 C28 C29 111(3) . . . . ?
C27 C28 C29 C30 170.0(18) . . . . ?
C3 O2 C30 C29 178.0(12) . . . . ?
C28 C29 C30 O2 151(2) . . . . ?
C36 C31 C32 O11 175.0(11) . . . . ?
C37 C31 C32 O11 -3.5(19) . . . . ?
C36 C31 C32 C33 -2.2(17) . . . . ?
C37 C31 C32 C33 179.3(11) . . . . ?
O11 C32 C33 O12 0.8(16) . . . . ?
C31 C32 C33 O12 178.2(10) . . . . ?
O11 C32 C33 C34 -175.1(11) . . . . ?
C31 C32 C33 C34 2.2(18) . . . . ?
O12 C33 C34 C35 -176.2(12) . . . . ?
C32 C33 C34 C35 -1(2) . . . . ?
C33 C34 C35 C36 -1(2) . . . . ?
C34 C35 C36 C31 1(2) . . . . ?
C32 C31 C36 C35 0.7(19) . . . . ?
C37 C31 C36 C35 179.3(12) . . . . ?
C31 C32 O11 Zn3 19.8(17) . . . . ?
C33 C32 O11 Zn3 -163.1(8) . . . . ?
O15 Zn3 O11 C32 158.9(10) . . . . ?
O26 Zn3 O11 C32 -112.6(9) . . . . ?
N6 Zn3 O11 C32 69.8(11) . . . . ?
N5 Zn3 O11 C32 -19.4(10) . . . . ?
C34 C33 O12 C60 -2(2) . . . . ?
C32 C33 O12 C60 -177.8(15) . . . . ?
C34 C33 O12 C73 -6(3) . . . . ?
C32 C33 O12 C73 179(3) . . . . ?
C32 C31 C37 N5 -6(2) . . . . ?
C36 C31 C37 N5 175.2(11) . . . . ?
C31 C37 N5 O13 179.7(11) . . . . ?
C31 C37 N5 Zn3 0.0(17) . . . . ?
O11 Zn3 N5 C37 9.7(10) . . . . ?
O26 Zn3 N5 C37 120.5(10) . . . . ?
N6 Zn3 N5 C37 -124.6(10) . . . . ?
O11 Zn3 N5 O13 -169.9(8) . . . . ?
O26 Zn3 N5 O13 -59.1(8) . . . . ?
N6 Zn3 N5 O13 55.8(8) . . . . ?
C37 N5 O13 C38 172.3(10) . . . . ?
Zn3 N5 O13 C38 -8.1(12) . . . . ?
N5 O13 C38 C39 -81.6(10) . . . . ?
O13 C38 C39 O14 52.9(12) . . . . ?
C38 C39 O14 N6 60.5(11) . . . . ?
C39 O14 N6 C40 126.0(9) . . . . ?
C39 O14 N6 Zn3 -80.9(8) . . . . ?
O11 Zn3 N6 C40 63.1(9) . . . . ?
O15 Zn3 N6 C40 -30.6(8) . . . . ?
O26 Zn3 N6 C40 -114.4(8) . . . . ?
N5 Zn3 N6 C40 151.6(9) . . . . ?
O11 Zn3 N6 O14 -84.8(7) . . . . ?
O15 Zn3 N6 O14 -178.5(7) . . . . ?
O26 Zn3 N6 O14 97.7(6) . . . . ?
N5 Zn3 N6 O14 3.7(7) . . . . ?
O14 N6 C40 C41 176.8(8) . . . . ?
Zn3 N6 C40 C41 26.0(14) . . . . ?
N6 C40 C41 C46 174.2(10) . . . . ?
N6 C40 C41 C42 -4.7(15) . . . . ?
C46 C41 C42 O15 -178.6(9) . . . . ?
C40 C41 C42 O15 0.3(14) . . . . ?
C46 C41 C42 C43 -3.3(14) . . . . ?
C40 C41 C42 C43 175.6(9) . . . . ?
O15 C42 C43 O16 -2.9(12) . . . . ?
C41 C42 C43 O16 -178.3(8) . . . . ?
O15 C42 C43 C44 179.5(9) . . . . ?
C41 C42 C43 C44 4.1(13) . . . . ?
O16 C43 C44 C45 -178.6(10) . . . . ?
C42 C43 C44 C45 -1.2(16) . . . . ?
O16 C43 C44 C47 2.4(15) . . . . ?
C42 C43 C44 C47 179.8(9) . . . . ?
C43 C44 C45 C46 -2.6(18) . . . . ?
C47 C44 C45 C46 176.3(11) . . . . ?
C44 C45 C46 C41 3.4(18) . . . . ?
C42 C41 C46 C45 -0.4(16) . . . . ?
C40 C41 C46 C45 -179.3(10) . . . . ?
C41 C42 O15 Zn3 -18.9(12) . . . . ?
C43 C42 O15 Zn3 166.0(6) . . . . ?
C41 C42 O15 Zn2 174.4(7) . . . . ?
C43 C42 O15 Zn2 -0.7(10) . . . . ?
O11 Zn3 O15 C42 -106.1(7) . . . . ?
O26 Zn3 O15 C42 143.3(7) . . . . ?
N6 Zn3 O15 C42 28.0(7) . . . . ?
O11 Zn3 O15 Zn2 59.2(4) . . . . ?
O26 Zn3 O15 Zn2 -51.4(3) . . . . ?
N6 Zn3 O15 Zn2 -166.7(4) . . . . ?
O6 Zn2 O15 C42 -123.9(6) . . . . ?
O16 Zn2 O15 C42 2.6(5) . . . . ?
O27 Zn2 O15 C42 117.1(6) . . . . ?
O5 Zn2 O15 C42 -65.9(13) . . . . ?
O6 Zn2 O15 Zn3 67.9(3) . . . . ?
O16 Zn2 O15 Zn3 -165.6(4) . . . . ?
O27 Zn2 O15 Zn3 -51.1(4) . . . . ?
O5 Zn2 O15 Zn3 125.9(10) . . . . ?
C44 C43 O16 Zn2 -177.3(8) . . . . ?
C42 C43 O16 Zn2 5.2(9) . . . . ?
O6 Zn2 O16 C43 81.1(6) . . . . ?
O27 Zn2 O16 C43 -94.7(6) . . . . ?
O5 Zn2 O16 C43 163.8(6) . . . . ?
O15 Zn2 O16 C43 -4.4(6) . . . . ?
C43 C44 C47 N7 -160.8(14) . . . . ?
C45 C44 C47 N7 20(2) . . . . ?
C43 C44 C47 N9 169(2) . . . . ?
C45 C44 C47 N9 -9(3) . . . . ?
N9 C47 N7 O17 -84(7) . . . . ?
C44 C47 N7 O17 179.4(11) . . . . ?
C47 N7 O17 C48 175.7(15) . . . . ?
N7 O17 C48 C49 85(2) . . . . ?
O17 C48 C49 O18 65(2) . . . . ?
C48 C49 O18 N8 -107(2) . . . . ?
C49 O18 N8 C50 170.6(18) . . . . ?
O18 N8 C50 C51 -178.8(19) . . . . ?
N8 C50 C51 C56 175(2) . . . . ?
N8 C50 C51 C52 -2(3) . . . . ?
C56 C51 C52 O19 180(2) . . . . ?
C50 C51 C52 O19 -4(3) . . . . ?
C56 C51 C52 C53 -3(3) . . . . ?
C50 C51 C52 C53 173(2) . . . . ?
O19 C52 C53 O20 3(3) . . . . ?
C51 C52 C53 O20 -175(2) . . . . ?
O19 C52 C53 C54 178.9(19) . . . . ?
C51 C52 C53 C54 2(3) . . . . ?
O20 C53 C54 C55 177.5(18) . . . . ?
C52 C53 C54 C55 1(3) . . . . ?
C53 C54 C55 C56 -3(3) . . . . ?
C54 C55 C56 C51 1(3) . . . . ?
C50 C51 C56 C55 -175(2) . . . . ?
C52 C51 C56 C55 2(4) . . . . ?
C52 C53 O20 C57 168(2) . . . . ?
C54 C53 O20 C57 -9(3) . . . . ?
C53 O20 C57 C58 -167.7(19) . . . . ?
O20 C57 C58 C59 120(2) . . . . ?
C57 C58 C59 C60 171.5(18) . . . . ?
C33 O12 C60 C59 173.0(13) . . . . ?
C73 O12 C60 C59 -16(10) . . . . ?
C58 C59 C60 O12 128(2) . . . . ?
N7 C47 N9 O21 91(7) . . . . ?
C44 C47 N9 O21 -172(2) . . . . ?
C47 N9 O21 C61 -159(3) . . . . ?
N9 O21 C61 C62 79(4) . . . . ?
O21 C61 C62 O22 65(4) . . . . ?
C61 C62 O22 N10 -104(4) . . . . ?
C62 O22 N10 C63 168(4) . . . . ?
O22 N10 C63 C64 179(4) . . . . ?
N10 C63 C64 C65 6(8) . . . . ?
N10 C63 C64 C69 177(4) . . . . ?
C69 C64 C65 O23 -176(5) . . . . ?
C63 C64 C65 O23 -6(7) . . . . ?
C69 C64 C65 C66 1(8) . . . . ?
C63 C64 C65 C66 170(5) . . . . ?
C64 C65 C66 O24 -177(4) . . . . ?
O23 C65 C66 O24 -1(7) . . . . ?
C64 C65 C66 C67 2(7) . . . . ?
O23 C65 C66 C67 179(4) . . . . ?
O24 C66 C67 C68 178(5) . . . . ?
C65 C66 C67 C68 -2(7) . . . . ?
C66 C67 C68 C69 -2(8) . . . . ?
C67 C68 C69 C64 5(9) . . . . ?
C65 C64 C69 C68 -5(8) . . . . ?
C63 C64 C69 C68 -175(5) . . . . ?
C67 C66 O24 C70 -16(8) . . . . ?
C65 C66 O24 C70 164(6) . . . . ?
C66 O24 C70 C71 -168(5) . . . . ?
O24 C70 C71 C72 111(8) . . . . ?
C70 C71 C72 C73 176(6) . . . . ?
C71 C72 C73 O12 136(6) . . . . ?
C33 O12 C73 C72 -176(3) . . . . ?
C60 O12 C73 C72 173(15) . . . . ?
O1 Zn1 O25 C74 55.5(8) . . . . ?
O5 Zn1 O25 C74 149.0(7) . . . . ?
N2 Zn1 O25 C74 -127.3(7) . . . . ?
N1 Zn1 O25 C74 -34.2(7) . . . . ?
O11 Zn3 O26 C75 48.4(9) . . . . ?
O15 Zn3 O26 C75 143.6(8) . . . . ?
N6 Zn3 O26 C75 -133.5(8) . . . . ?
N5 Zn3 O26 C75 -41.4(8) . . . . ?
Cl24 Cl20 C85 Cl19 150(2) 2_565 . . . ?
Cl20 Cl24 C87 Cl23 -115(3) 2_565 . . . ?
